data_4315421
loop_
_publ_author_name
'Merissa Halim'
'Robert D. Kennedy'
'Saeed I. Khan'
'Yves Rubin'

_publ_section_title
;
 Gold(I) Triphenylphosphine Complexes Incorporating Pentaarylfulleride
 Ligands
;
_journal_name_full 'Inorganic Chemistry'
_journal_page_first 3974
_journal_page_last 3976
_journal_paper_doi 10.1021/ic100428f
_journal_volume 49
_journal_year 2010
_chemical_formula_moiety '(C113 H50 Au P),2(C H Cl3), C S2'
_chemical_formula_sum 'C116 H52 Au Cl6 P S2'
_chemical_formula_weight 1950.33
_chemical_name_systematic
; 
 ? 
;
_space_group_IT_number 15
_symmetry_cell_setting monoclinic
_symmetry_space_group_name_Hall '-C 2yc'
_symmetry_space_group_name_H-M 'C 1 2/c 1'
_atom_sites_solution_hydrogens geom
_atom_sites_solution_primary direct
_atom_sites_solution_secondary difmap
_audit_creation_method SHELXL-97
_cell_angle_alpha 90.00
_cell_angle_beta 97.111(2)
_cell_angle_gamma 90.00
_cell_formula_units_Z 8
_cell_length_a 37.699(6)
_cell_length_b 20.948(4)
_cell_length_c 20.166(3)
_cell_measurement_reflns_used 9930
_cell_measurement_temperature 100(2)
_cell_measurement_theta_max 29.03
_cell_measurement_theta_min 3.94
_cell_volume 15803(5)
_computing_cell_refinement 'Bruker SMART'
_computing_data_collection 'Bruker SMART'
_computing_data_reduction 'Bruker SAINT'
_computing_molecular_graphics 'Bruker SHELXTL'
_computing_publication_material 'Bruker SHELXTL'
_computing_structure_refinement 'SHELXL-97 (Sheldrick, 1997)'
_computing_structure_solution 'SHELXS-97 (Sheldrick, 1990)'
_diffrn_ambient_temperature 100(2)
_diffrn_measured_fraction_theta_full 0.994
_diffrn_measured_fraction_theta_max 0.994
_diffrn_measurement_device_type 'CCD area detector'
_diffrn_measurement_method 'phi and omega scans'
_diffrn_radiation_monochromator graphite
_diffrn_radiation_source 'fine-focus sealed tube'
_diffrn_radiation_type MoK\a
_diffrn_radiation_wavelength 0.71073
_diffrn_reflns_av_R_equivalents 0.0497
_diffrn_reflns_av_sigmaI/netI 0.0412
_diffrn_reflns_limit_h_max 51
_diffrn_reflns_limit_h_min -51
_diffrn_reflns_limit_k_max 28
_diffrn_reflns_limit_k_min -28
_diffrn_reflns_limit_l_max 27
_diffrn_reflns_limit_l_min -27
_diffrn_reflns_number 103204
_diffrn_reflns_theta_full 29.12
_diffrn_reflns_theta_max 29.12
_diffrn_reflns_theta_min 3.80
_exptl_absorpt_coefficient_mu 2.198
_exptl_absorpt_correction_T_max 0.7340
_exptl_absorpt_correction_T_min 0.4370
_exptl_absorpt_correction_type multi-scan
_exptl_absorpt_process_details 'Sadabs (Bruker)'
_exptl_crystal_colour red
_exptl_crystal_density_diffrn 1.640
_exptl_crystal_density_method 'not measured'
_exptl_crystal_description block
_exptl_crystal_F_000 7808
_exptl_crystal_size_max 0.40
_exptl_crystal_size_mid 0.30
_exptl_crystal_size_min 0.15
_refine_diff_density_max 2.731
_refine_diff_density_min -2.759
_refine_diff_density_rms 0.150
_refine_ls_extinction_method none
_refine_ls_goodness_of_fit_ref 1.101
_refine_ls_hydrogen_treatment constr
_refine_ls_matrix_type full
_refine_ls_number_parameters 1160
_refine_ls_number_reflns 21137
_refine_ls_number_restraints 36
_refine_ls_restrained_S_all 1.121
_refine_ls_R_factor_all 0.0615
_refine_ls_R_factor_gt 0.0464
_refine_ls_shift/su_max 0.018
_refine_ls_shift/su_mean 0.000
_refine_ls_structure_factor_coef Fsqd
_refine_ls_weighting_details 'calc w=1/[\s^2^(Fo^2^)+(0.0532P)^2^+111.0656P] where P=(Fo^2^+2Fc^2^)/3'
_refine_ls_weighting_scheme calc
_refine_ls_wR_factor_gt 0.1146
_refine_ls_wR_factor_ref 0.1228
_reflns_number_gt 17161
_reflns_number_total 21137
_reflns_threshold_expression >2sigma(I)
_cod_data_source_file ic100428f_si_002_2.cif
_cod_data_source_block yr409bs2
_cod_depositor_comments
;
The following automatic conversions were performed:

'_symmetry_cell_setting' value 'Monoclinic' changed to 'monoclinic'
according to the built-in table from CIF Core dictionary named
'cif_core.dic' version 2.4.1 from 2010-06-29.

Automatic conversion script
Id: cif_fix_values 1646 2011-03-28 12:23:43Z adriana 
;
_cod_database_code 4315421

loop_
_symmetry_equiv_pos_as_xyz
'x, y, z'
'-x, y, -z+1/2'
'x+1/2, y+1/2, z'
'-x+1/2, y+1/2, -z+1/2'
'-x, -y, -z'
'x, -y, z-1/2'
'-x+1/2, -y+1/2, -z'
'x+1/2, -y+1/2, z-1/2'

loop_
_atom_site_label
_atom_site_type_symbol
_atom_site_fract_x
_atom_site_fract_y
_atom_site_fract_z
_atom_site_U_iso_or_equiv
_atom_site_adp_type
_atom_site_occupancy
_atom_site_symmetry_multiplicity
_atom_site_calc_flag
_atom_site_refinement_flags
_atom_site_disorder_assembly
_atom_site_disorder_group
Au1 Au 0.130512(4) 0.261385(7) 0.095118(7) 0.01348(5) Uani 1 1 d . . .
P1 P 0.12771(3) 0.24716(5) -0.01651(5) 0.0156(2) Uani 1 1 d . . .
C1Z C 0.08197(11) 0.24971(19) -0.0573(2) 0.0189(8) Uani 1 1 d . . .
C2Z C 0.07209(13) 0.2839(2) -0.1158(2) 0.0276(9) Uani 1 1 d . . .
H2Z H 0.0894 0.3085 -0.1350 0.033 Uiso 1 1 calc R . .
C3Z C 0.03681(14) 0.2820(3) -0.1463(3) 0.0366(12) Uani 1 1 d . . .
H3Z H 0.0300 0.3058 -0.1860 0.044 Uiso 1 1 calc R . .
C4Z C 0.01159(14) 0.2455(3) -0.1189(3) 0.0344(12) Uani 1 1 d . . .
H4Z H -0.0124 0.2441 -0.1400 0.041 Uiso 1 1 calc R . .
C5Z C 0.02144(12) 0.2110(2) -0.0603(2) 0.0269(9) Uani 1 1 d . . .
H5Z H 0.0043 0.1858 -0.0416 0.032 Uiso 1 1 calc R . .
C6Z C 0.05658(12) 0.2137(2) -0.0294(2) 0.0226(8) Uani 1 1 d . . .
H6Z H 0.0632 0.1909 0.0109 0.027 Uiso 1 1 calc R . .
C7Z C 0.14501(11) 0.1716(2) -0.0425(2) 0.0199(8) Uani 1 1 d . . .
C8Z C 0.12818(13) 0.1373(2) -0.0965(2) 0.0277(10) Uani 1 1 d . . .
H8Z H 0.1067 0.1529 -0.1206 0.033 Uiso 1 1 calc R . .
C9Z C 0.14270(15) 0.0802(2) -0.1151(3) 0.0359(12) Uani 1 1 d . . .
H9Z H 0.1307 0.0563 -0.1512 0.043 Uiso 1 1 calc R . .
C10Z C 0.17414(15) 0.0580(2) -0.0820(3) 0.0365(12) Uani 1 1 d . . .
H10Z H 0.1844 0.0197 -0.0961 0.044 Uiso 1 1 calc R . .
C11Z C 0.19094(15) 0.0915(3) -0.0279(3) 0.0397(13) Uani 1 1 d . . .
H11Z H 0.2128 0.0761 -0.0049 0.048 Uiso 1 1 calc R . .
C12Z C 0.17611(13) 0.1474(2) -0.0073(2) 0.0301(10) Uani 1 1 d . . .
H12Z H 0.1872 0.1693 0.0310 0.036 Uiso 1 1 calc R . .
C13Z C 0.15103(11) 0.3100(2) -0.05543(19) 0.0173(8) Uani 1 1 d . . .
C14Z C 0.17432(12) 0.2982(2) -0.1021(2) 0.0226(9) Uani 1 1 d . . .
H14Z H 0.1788 0.2556 -0.1149 0.027 Uiso 1 1 calc R . .
C15Z C 0.19106(14) 0.3486(3) -0.1300(2) 0.0310(10) Uani 1 1 d . . .
H15Z H 0.2073 0.3406 -0.1615 0.037 Uiso 1 1 calc R . .
C16Z C 0.18405(14) 0.4107(2) -0.1118(2) 0.0306(10) Uani 1 1 d . . .
H16Z H 0.1954 0.4453 -0.1314 0.037 Uiso 1 1 calc R . .
C17Z C 0.16072(13) 0.4228(2) -0.0656(2) 0.0281(10) Uani 1 1 d . . .
H17Z H 0.1559 0.4655 -0.0536 0.034 Uiso 1 1 calc R . .
C18Z C 0.14444(12) 0.3726(2) -0.0367(2) 0.0225(9) Uani 1 1 d . . .
H18Z H 0.1288 0.3807 -0.0042 0.027 Uiso 1 1 calc R . .
C1 C 0.12714(9) 0.28422(18) 0.19939(18) 0.0110(6) Uani 1 1 d . . .
C2 C 0.12644(9) 0.21514(18) 0.21302(18) 0.0123(7) Uani 1 1 d . . .
C3 C 0.15918(10) 0.19651(18) 0.24552(18) 0.0133(7) Uani 1 1 d . . .
C4 C 0.18098(10) 0.25170(18) 0.25802(19) 0.0135(7) Uani 1 1 d . . .
C5 C 0.16195(10) 0.30516(18) 0.23430(18) 0.0127(7) Uani 1 1 d . . .
C6 C 0.16986(10) 0.37138(18) 0.26122(18) 0.0125(7) Uani 1 1 d . . .
C7 C 0.13478(10) 0.39812(18) 0.28250(18) 0.0131(7) Uani 1 1 d . . .
C8 C 0.10151(10) 0.37683(18) 0.25753(18) 0.0119(7) Uani 1 1 d . . .
C9 C 0.09347(10) 0.32539(18) 0.20305(18) 0.0125(7) Uani 1 1 d . . .
C10 C 0.06513(9) 0.28600(19) 0.23371(18) 0.0131(7) Uani 1 1 d . . .
C11 C 0.06410(10) 0.22053(19) 0.23708(19) 0.0144(7) Uani 1 1 d . . .
C12 C 0.09248(10) 0.17600(18) 0.21298(19) 0.0136(7) Uani 1 1 d . . .
C13 C 0.09880(10) 0.12975(18) 0.2730(2) 0.0156(7) Uani 1 1 d . . .
C14 C 0.13175(10) 0.10948(18) 0.3012(2) 0.0155(7) Uani 1 1 d . . .
C15 C 0.16703(10) 0.13255(18) 0.27753(19) 0.0140(7) Uani 1 1 d . . .
C16 C 0.18922(10) 0.14591(19) 0.34577(19) 0.0149(7) Uani 1 1 d . . .
C17 C 0.21009(10) 0.19913(19) 0.35899(19) 0.0155(7) Uani 1 1 d . . .
C18 C 0.21455(10) 0.25232(18) 0.30824(19) 0.0129(7) Uani 1 1 d . . .
C19 C 0.21129(9) 0.31155(19) 0.35217(19) 0.0140(7) Uani 1 1 d . . .
C20 C 0.19175(10) 0.36444(18) 0.33147(18) 0.0126(7) Uani 1 1 d . . .
C21 C 0.17540(10) 0.40069(18) 0.37993(19) 0.0135(7) Uani 1 1 d . . .
C22 C 0.14037(10) 0.42148(18) 0.34995(18) 0.0134(7) Uani 1 1 d . . .
C23 C 0.11253(10) 0.42678(18) 0.38922(19) 0.0144(7) Uani 1 1 d . . .
C24 C 0.07759(10) 0.40501(18) 0.36193(19) 0.0140(7) Uani 1 1 d . . .
C25 C 0.07268(10) 0.37917(18) 0.29794(19) 0.0130(7) Uani 1 1 d . . .
C26 C 0.05058(9) 0.32349(18) 0.28334(18) 0.0132(7) Uani 1 1 d . . .
C27 C 0.03398(9) 0.29533(19) 0.33404(19) 0.0150(7) Uani 1 1 d . . .
C28 C 0.03331(10) 0.22702(19) 0.3387(2) 0.0152(7) Uani 1 1 d . . .
C29 C 0.04919(10) 0.19112(19) 0.29177(19) 0.0145(7) Uani 1 1 d . . .
C30 C 0.07018(10) 0.13531(19) 0.3133(2) 0.0160(7) Uani 1 1 d . . .
C31 C 0.07476(10) 0.11782(19) 0.3805(2) 0.0164(7) Uani 1 1 d . . .
C32 C 0.10948(11) 0.09693(19) 0.4108(2) 0.0174(8) Uani 1 1 d . . .
C33 C 0.13732(10) 0.09496(19) 0.3714(2) 0.0164(7) Uani 1 1 d . . .
C34 C 0.17251(10) 0.11671(19) 0.3981(2) 0.0164(7) Uani 1 1 d . . .
C35 C 0.17847(10) 0.13971(19) 0.4639(2) 0.0173(8) Uani 1 1 d . . .
C36 C 0.20064(10) 0.1951(2) 0.4782(2) 0.0175(8) Uani 1 1 d . . .
C37 C 0.21522(10) 0.22445(19) 0.42577(19) 0.0151(7) Uani 1 1 d . . .
C38 C 0.21589(10) 0.29359(19) 0.42136(19) 0.0150(7) Uani 1 1 d . . .
C39 C 0.20185(10) 0.3304(2) 0.46935(19) 0.0162(7) Uani 1 1 d . . .
C40 C 0.18077(10) 0.38569(19) 0.44812(19) 0.0155(7) Uani 1 1 d . . .
C41 C 0.15158(10) 0.38972(19) 0.48827(18) 0.0155(7) Uani 1 1 d . . .
C42 C 0.11805(10) 0.40979(19) 0.45948(19) 0.0160(7) Uani 1 1 d . . .
C43 C 0.08628(10) 0.3778(2) 0.47587(19) 0.0168(8) Uani 1 1 d . . .
C44 C 0.06100(10) 0.37482(19) 0.4153(2) 0.0160(7) Uani 1 1 d . . .
C45 C 0.03976(10) 0.32102(19) 0.40131(19) 0.0152(7) Uani 1 1 d . . .
C46 C 0.04273(10) 0.2677(2) 0.4478(2) 0.0171(8) Uani 1 1 d . . .
C47 C 0.03870(10) 0.2096(2) 0.4090(2) 0.0168(8) Uani 1 1 d . . .
C48 C 0.05895(11) 0.1563(2) 0.4295(2) 0.0177(8) Uani 1 1 d . . .
C49 C 0.08428(11) 0.1585(2) 0.4902(2) 0.0183(8) Uani 1 1 d . . .
C50 C 0.11542(11) 0.1221(2) 0.4783(2) 0.0187(8) Uani 1 1 d . . .
C51 C 0.14928(11) 0.1427(2) 0.5042(2) 0.0190(8) Uani 1 1 d . . .
C52 C 0.15347(11) 0.2010(2) 0.54355(19) 0.0186(8) Uani 1 1 d . . .
C53 C 0.18515(11) 0.2334(2) 0.52717(19) 0.0178(8) Uani 1 1 d . . .
C54 C 0.18595(10) 0.2996(2) 0.52298(18) 0.0170(8) Uani 1 1 d . . .
C55 C 0.15473(10) 0.3364(2) 0.53474(19) 0.0166(7) Uani 1 1 d . . .
C56 C 0.12388(11) 0.3053(2) 0.55045(19) 0.0186(8) Uani 1 1 d . . .
C57 C 0.08925(11) 0.3264(2) 0.52039(19) 0.0174(8) Uani 1 1 d . . .
C58 C 0.06692(11) 0.2704(2) 0.5061(2) 0.0181(8) Uani 1 1 d . . .
C59 C 0.08805(11) 0.2146(2) 0.52743(19) 0.0181(8) Uani 1 1 d . . .
C60 C 0.12345(11) 0.2364(2) 0.55512(19) 0.0186(8) Uani 1 1 d . . .
C1A C 0.07831(10) 0.35762(18) 0.13710(18) 0.0125(7) Uani 1 1 d . . .
C2A C 0.09223(10) 0.41639(19) 0.11886(19) 0.0163(7) Uani 1 1 d . . .
H2A H 0.1112 0.4358 0.1472 0.020 Uiso 1 1 calc R . .
C3A C 0.07852(11) 0.4464(2) 0.0599(2) 0.0196(8) Uani 1 1 d . . .
H3A H 0.0883 0.4862 0.0486 0.024 Uiso 1 1 calc R . .
C4A C 0.05065(11) 0.4195(2) 0.0169(2) 0.0194(8) Uani 1 1 d . . .
C5A C 0.03696(10) 0.3616(2) 0.0354(2) 0.0179(8) Uani 1 1 d . . .
H5A H 0.0178 0.3425 0.0072 0.022 Uiso 1 1 calc R . .
C6A C 0.05048(10) 0.3306(2) 0.09435(19) 0.0158(7) Uani 1 1 d . . .
H6A H 0.0407 0.2908 0.1054 0.019 Uiso 1 1 calc R . .
C7A C 0.03588(13) 0.4521(2) -0.0469(2) 0.0279(10) Uani 1 1 d . . .
H7A1 H 0.0547 0.4558 -0.0762 0.042 Uiso 1 1 calc R . .
H7A2 H 0.0274 0.4948 -0.0368 0.042 Uiso 1 1 calc R . .
H7A3 H 0.0160 0.4270 -0.0693 0.042 Uiso 1 1 calc R . .
C1B C 0.08047(10) 0.13804(18) 0.14934(19) 0.0144(7) Uani 1 1 d . . .
C2B C 0.04454(10) 0.12812(19) 0.1275(2) 0.0183(8) Uani 1 1 d . . .
H2B H 0.0268 0.1474 0.1506 0.022 Uiso 1 1 calc R . .
C3B C 0.03424(11) 0.0899(2) 0.0716(2) 0.0218(9) Uani 1 1 d . . .
H3B H 0.0095 0.0837 0.0572 0.026 Uiso 1 1 calc R . .
C4B C 0.05920(11) 0.0609(2) 0.0368(2) 0.0213(8) Uani 1 1 d . . .
C5B C 0.09539(11) 0.0698(2) 0.0598(2) 0.0195(8) Uani 1 1 d . . .
H5B H 0.1130 0.0495 0.0373 0.023 Uiso 1 1 calc R . .
C6B C 0.10588(10) 0.10783(19) 0.1151(2) 0.0168(7) Uani 1 1 d . . .
H6B H 0.1306 0.1135 0.1298 0.020 Uiso 1 1 calc R . .
C7B C 0.04845(13) 0.0206(3) -0.0242(3) 0.0329(11) Uani 1 1 d . . .
H7B1 H 0.0523 -0.0246 -0.0129 0.049 Uiso 1 1 calc R . .
H7B2 H 0.0629 0.0325 -0.0595 0.049 Uiso 1 1 calc R . .
H7B3 H 0.0231 0.0278 -0.0400 0.049 Uiso 1 1 calc R . .
C1C C 0.18409(10) 0.08516(19) 0.2334(2) 0.0160(7) Uani 1 1 d . . .
C2C C 0.17669(13) 0.0200(2) 0.2345(2) 0.0257(9) Uani 1 1 d . . .
H2C H 0.1616 0.0039 0.2649 0.031 Uiso 1 1 calc R . .
C3C C 0.19114(13) -0.0215(2) 0.1916(2) 0.0282(10) Uani 1 1 d . . .
H3C H 0.1857 -0.0657 0.1931 0.034 Uiso 1 1 calc R . .
C4C C 0.21322(11) -0.0004(2) 0.1468(2) 0.0214(8) Uani 1 1 d . . .
C5C C 0.22147(11) 0.0644(2) 0.1468(2) 0.0219(9) Uani 1 1 d . . .
H5C H 0.2372 0.0800 0.1172 0.026 Uiso 1 1 calc R . .
C6C C 0.20709(11) 0.1066(2) 0.1892(2) 0.0191(8) Uani 1 1 d . . .
H6C H 0.2130 0.1506 0.1881 0.023 Uiso 1 1 calc R . .
C7C C 0.22734(13) -0.0460(2) 0.0980(2) 0.0294(10) Uani 1 1 d . . .
H7C1 H 0.2129 -0.0421 0.0542 0.044 Uiso 1 1 calc R . .
H7C2 H 0.2259 -0.0898 0.1143 0.044 Uiso 1 1 calc R . .
H7C3 H 0.2523 -0.0354 0.0937 0.044 Uiso 1 1 calc R . .
C1D C 0.25140(10) 0.25264(19) 0.28372(19) 0.0146(7) Uani 1 1 d . . .
C2D C 0.27731(11) 0.2079(2) 0.3074(2) 0.0241(9) Uani 1 1 d . . .
H2D H 0.2708 0.1721 0.3320 0.029 Uiso 1 1 calc R . .
C3D C 0.31238(12) 0.2152(3) 0.2953(2) 0.0347(12) Uani 1 1 d . . .
H3D H 0.3295 0.1842 0.3122 0.042 Uiso 1 1 calc R . .
C4D C 0.32333(13) 0.2661(3) 0.2597(3) 0.0419(11) Uani 1 1 d . . .
C5D C 0.29731(13) 0.3087(2) 0.2331(2) 0.0288(10) Uani 1 1 d . . .
H5D H 0.3038 0.3429 0.2061 0.035 Uiso 1 1 calc R . .
C6D C 0.26181(12) 0.3026(2) 0.2448(2) 0.0251(9) Uani 1 1 d . . .
H6D H 0.2446 0.3327 0.2262 0.030 Uiso 1 1 calc R . .
C7D C 0.36243(12) 0.2746(3) 0.2515(3) 0.0419(11) Uani 1 1 d . . .
H7D1 H 0.3750 0.2934 0.2923 0.063 Uiso 1 1 calc R . .
H7D2 H 0.3646 0.3030 0.2136 0.063 Uiso 1 1 calc R . .
H7D3 H 0.3730 0.2330 0.2434 0.063 Uiso 1 1 calc R . .
C1E C 0.18747(9) 0.41686(18) 0.21527(19) 0.0131(7) Uani 1 1 d . . .
C2E C 0.20544(12) 0.4715(2) 0.2400(2) 0.0227(9) Uani 1 1 d . . .
H2E H 0.2068 0.4807 0.2863 0.027 Uiso 1 1 calc R . .
C3E C 0.22137(12) 0.5127(2) 0.1993(2) 0.0238(9) Uani 1 1 d . . .
H3E H 0.2334 0.5497 0.2178 0.029 Uiso 1 1 calc R . .
C4E C 0.21986(10) 0.50051(19) 0.1312(2) 0.0167(8) Uani 1 1 d . . .
C5E C 0.20276(12) 0.4456(2) 0.1060(2) 0.0245(9) Uani 1 1 d . . .
H5E H 0.2020 0.4360 0.0598 0.029 Uiso 1 1 calc R . .
C6E C 0.18672(12) 0.4042(2) 0.1472(2) 0.0220(9) Uani 1 1 d . . .
H6E H 0.1751 0.3669 0.1288 0.026 Uiso 1 1 calc R . .
C7E C 0.23740(12) 0.5445(2) 0.0856(2) 0.0222(9) Uani 1 1 d . . .
H7E1 H 0.2248 0.5855 0.0821 0.033 Uiso 1 1 calc R . .
H7E2 H 0.2364 0.5252 0.0412 0.033 Uiso 1 1 calc R . .
H7E3 H 0.2624 0.5515 0.1041 0.033 Uiso 1 1 calc R . .
S1 S 0.01097(3) 0.53929(6) 0.67897(6) 0.0301(3) Uani 1 1 d . . .
C1S C 0.0000 0.5371(3) 0.7500 0.0307(15) Uani 1 2 d S . .
S2 S 0.26271(5) 0.21532(10) 0.93946(10) 0.0607(5) Uani 1 1 d . . .
C2S C 0.2500 0.2500 1.0000 0.050(2) Uani 1 2 d S . .
C1T C 0.0626(4) 0.0398(7) 0.6845(6) 0.063(3) Uani 0.50 1 d P A 1
H1T H 0.0624 -0.0047 0.6663 0.076 Uiso 0.50 1 calc PR A 1
Cl1 Cl 0.06036(12) 0.0383(2) 0.7728(2) 0.0690(6) Uani 0.50 1 d P A 1
Cl2 Cl 0.02901(12) 0.0837(2) 0.6423(2) 0.0690(6) Uani 0.50 1 d P A 1
Cl3 Cl 0.10408(11) 0.0802(2) 0.6718(2) 0.0690(6) Uani 0.50 1 d P A 1
C1TA C 0.0431(5) 0.0816(7) 0.7043(6) 0.063(3) Uani 0.50 1 d P B 2
H1TA H 0.0181 0.0651 0.6961 0.076 Uiso 0.50 1 calc PR B 2
Cl1A Cl 0.04525(15) 0.1451(3) 0.7632(2) 0.0917(9) Uani 0.50 1 d P B 2
Cl2A Cl 0.05696(16) 0.1024(3) 0.6306(2) 0.0917(9) Uani 0.50 1 d P B 2
Cl3A Cl 0.07170(15) 0.0204(3) 0.7377(3) 0.0917(9) Uani 0.50 1 d P B 2
C2T C 0.08543(14) 0.4314(3) 0.7042(2) 0.0458(14) Uani 1 1 d D . .
H2T H 0.0734 0.4681 0.6791 0.055 Uiso 0.50 1 calc PR C 1
H2TA H 0.0734 0.4682 0.6792 0.055 Uiso 0.30 1 d PR C 2
H2TB H 0.0662 0.4633 0.6905 0.055 Uiso 0.20 1 d PR C 3
Cl4 Cl 0.12723(13) 0.4308(3) 0.67362(19) 0.0391(6) Uani 0.50 1 d PD D 2
Cl5 Cl 0.09107(10) 0.4346(2) 0.7906(2) 0.0391(6) Uani 0.50 1 d PD D 2
Cl6 Cl 0.05545(9) 0.37593(16) 0.66773(17) 0.0391(6) Uani 0.50 1 d PD D 2
Cl4A Cl 0.13082(13) 0.4337(3) 0.6963(3) 0.0331(7) Uani 0.30 1 d PD D 1
Cl5A Cl 0.07925(12) 0.4385(3) 0.7908(3) 0.0331(7) Uani 0.30 1 d PD D 1
Cl6A Cl 0.06312(15) 0.3598(3) 0.6765(3) 0.0331(7) Uani 0.30 1 d PD D 1
Cl4B Cl 0.1253(3) 0.4301(6) 0.6585(5) 0.0445(13) Uani 0.20 1 d PD D 3
Cl5B Cl 0.1034(2) 0.4278(4) 0.7889(4) 0.0445(13) Uani 0.20 1 d PD D 3
Cl6B Cl 0.0749(2) 0.3409(3) 0.6880(4) 0.0445(13) Uani 0.20 1 d PD D 3

loop_
_atom_site_aniso_label
_atom_site_aniso_U_11
_atom_site_aniso_U_22
_atom_site_aniso_U_33
_atom_site_aniso_U_23
_atom_site_aniso_U_13
_atom_site_aniso_U_12
Au1 0.01348(7) 0.01429(8) 0.01312(7) -0.00113(5) 0.00341(5) -0.00028(5)
P1 0.0182(4) 0.0142(5) 0.0147(4) -0.0015(3) 0.0033(4) 0.0005(4)
C1Z 0.0197(18) 0.018(2) 0.0189(18) -0.0033(14) 0.0008(15) 0.0016(15)
C2Z 0.027(2) 0.031(2) 0.025(2) 0.0054(19) 0.0022(18) -0.0023(19)
C3Z 0.032(3) 0.043(3) 0.032(3) 0.008(2) -0.006(2) 0.000(2)
C4Z 0.023(2) 0.040(3) 0.038(3) -0.004(2) -0.007(2) 0.002(2)
C5Z 0.022(2) 0.025(2) 0.034(2) -0.0054(19) 0.0030(18) -0.0021(18)
C6Z 0.024(2) 0.019(2) 0.025(2) -0.0040(17) 0.0050(17) 0.0015(17)
C7Z 0.024(2) 0.016(2) 0.0202(19) -0.0003(15) 0.0039(16) 0.0000(16)
C8Z 0.029(2) 0.025(2) 0.028(2) -0.0079(18) 0.0000(19) 0.0026(19)
C9Z 0.041(3) 0.026(3) 0.040(3) -0.018(2) 0.001(2) 0.002(2)
C10Z 0.047(3) 0.020(2) 0.043(3) -0.008(2) 0.006(2) 0.009(2)
C11Z 0.042(3) 0.029(3) 0.045(3) -0.007(2) -0.009(2) 0.017(2)
C12Z 0.033(2) 0.022(2) 0.033(2) -0.0060(19) -0.005(2) 0.0070(19)
C13Z 0.0195(18) 0.0169(19) 0.0152(17) -0.0014(14) 0.0016(15) -0.0005(15)
C14Z 0.026(2) 0.021(2) 0.022(2) -0.0017(16) 0.0061(17) -0.0017(17)
C15Z 0.033(2) 0.035(3) 0.028(2) 0.000(2) 0.015(2) -0.005(2)
C16Z 0.036(3) 0.024(2) 0.032(2) 0.0103(19) 0.006(2) -0.008(2)
C17Z 0.032(2) 0.017(2) 0.035(2) 0.0036(18) 0.002(2) 0.0008(18)
C18Z 0.026(2) 0.016(2) 0.026(2) -0.0012(16) 0.0059(17) 0.0037(16)
C1 0.0100(15) 0.0104(16) 0.0135(16) 0.0010(13) 0.0051(13) 0.0011(13)
C2 0.0120(15) 0.0113(17) 0.0142(16) -0.0016(13) 0.0044(13) -0.0009(13)
C3 0.0139(16) 0.0123(17) 0.0144(16) 0.0002(13) 0.0041(13) 0.0012(13)
C4 0.0116(15) 0.0142(19) 0.0152(16) -0.0010(13) 0.0040(13) 0.0003(13)
C5 0.0122(16) 0.0143(18) 0.0122(16) 0.0001(13) 0.0041(13) -0.0023(13)
C6 0.0125(16) 0.0109(17) 0.0143(16) 0.0006(13) 0.0026(13) -0.0012(13)
C7 0.0153(17) 0.0105(17) 0.0142(16) 0.0013(13) 0.0040(14) 0.0011(13)
C8 0.0126(16) 0.0103(17) 0.0129(16) 0.0009(13) 0.0025(13) 0.0025(13)
C9 0.0120(15) 0.0119(17) 0.0134(16) 0.0014(13) 0.0009(13) -0.0003(13)
C10 0.0086(15) 0.0150(18) 0.0156(16) 0.0011(14) 0.0008(13) 0.0012(13)
C11 0.0116(15) 0.0151(18) 0.0164(17) -0.0008(14) 0.0018(13) -0.0010(14)
C12 0.0119(16) 0.0129(18) 0.0165(17) 0.0008(13) 0.0036(13) -0.0015(13)
C13 0.0168(17) 0.0095(17) 0.0209(18) -0.0006(14) 0.0037(15) -0.0041(14)
C14 0.0167(17) 0.0096(17) 0.0207(18) -0.0003(14) 0.0046(15) -0.0004(14)
C15 0.0129(16) 0.0119(17) 0.0175(17) 0.0010(13) 0.0034(14) 0.0007(13)
C16 0.0139(16) 0.0138(18) 0.0174(17) 0.0003(14) 0.0030(14) 0.0031(14)
C17 0.0114(16) 0.0170(19) 0.0182(18) 0.0029(14) 0.0016(14) 0.0026(14)
C18 0.0103(15) 0.0138(18) 0.0152(16) 0.0008(13) 0.0038(13) 0.0017(13)
C19 0.0093(15) 0.0158(19) 0.0173(17) -0.0007(14) 0.0035(13) 0.0000(13)
C20 0.0117(15) 0.0142(18) 0.0122(16) -0.0019(13) 0.0023(13) -0.0026(13)
C21 0.0128(16) 0.0123(17) 0.0155(17) -0.0003(13) 0.0024(14) -0.0032(13)
C22 0.0133(16) 0.0120(17) 0.0151(17) 0.0005(13) 0.0026(13) -0.0006(13)
C23 0.0168(17) 0.0115(17) 0.0152(17) -0.0021(13) 0.0033(14) -0.0008(14)
C24 0.0129(16) 0.0112(17) 0.0185(18) 0.0008(14) 0.0043(14) 0.0022(13)
C25 0.0109(15) 0.0119(17) 0.0165(17) 0.0033(13) 0.0036(13) 0.0022(13)
C26 0.0105(15) 0.0140(18) 0.0146(16) 0.0010(13) -0.0003(13) 0.0015(13)
C27 0.0078(15) 0.019(2) 0.0179(17) -0.0002(14) 0.0017(13) 0.0024(13)
C28 0.0107(15) 0.017(2) 0.0184(17) 0.0024(14) 0.0033(14) -0.0024(13)
C29 0.0106(15) 0.0141(18) 0.0186(18) -0.0013(14) 0.0014(14) -0.0012(13)
C30 0.0141(17) 0.0123(18) 0.0222(19) -0.0005(14) 0.0039(15) -0.0039(14)
C31 0.0154(17) 0.0132(18) 0.0215(19) 0.0028(14) 0.0058(15) -0.0058(14)
C32 0.0182(18) 0.0146(19) 0.0201(19) 0.0054(15) 0.0050(15) -0.0017(15)
C33 0.0168(17) 0.0114(18) 0.0207(19) 0.0025(14) 0.0014(15) 0.0021(14)
C34 0.0146(17) 0.0141(19) 0.0206(18) 0.0056(15) 0.0021(14) 0.0037(14)
C35 0.0167(17) 0.0161(19) 0.0189(18) 0.0073(15) 0.0016(15) 0.0030(15)
C36 0.0151(17) 0.020(2) 0.0170(18) 0.0053(15) -0.0008(14) 0.0040(15)
C37 0.0103(15) 0.0171(19) 0.0171(17) 0.0011(14) -0.0013(13) 0.0018(13)
C38 0.0106(15) 0.018(2) 0.0161(17) 0.0003(14) -0.0001(13) -0.0005(14)
C39 0.0140(17) 0.021(2) 0.0135(17) -0.0007(14) -0.0009(14) -0.0005(15)
C40 0.0146(17) 0.0147(18) 0.0168(17) -0.0011(14) 0.0002(14) -0.0025(14)
C41 0.0157(17) 0.0186(19) 0.0124(16) -0.0043(14) 0.0021(14) -0.0024(14)
C42 0.0178(18) 0.0141(18) 0.0164(17) -0.0037(14) 0.0036(14) 0.0012(14)
C43 0.0148(17) 0.021(2) 0.0149(17) -0.0032(15) 0.0044(14) 0.0017(15)
C44 0.0149(17) 0.0155(19) 0.0182(18) -0.0008(14) 0.0049(14) 0.0034(14)
C45 0.0112(16) 0.0158(19) 0.0192(18) -0.0008(14) 0.0045(14) 0.0024(14)
C46 0.0128(16) 0.021(2) 0.0196(18) 0.0010(15) 0.0096(14) -0.0005(14)
C47 0.0129(16) 0.020(2) 0.0194(18) 0.0008(15) 0.0071(14) -0.0023(14)
C48 0.0164(17) 0.017(2) 0.0207(19) 0.0031(15) 0.0059(15) -0.0033(15)
C49 0.0185(18) 0.019(2) 0.0187(18) 0.0067(15) 0.0056(15) -0.0022(15)
C50 0.0197(18) 0.0160(19) 0.0207(19) 0.0075(15) 0.0039(15) 0.0004(15)
C51 0.0214(19) 0.021(2) 0.0150(17) 0.0083(15) 0.0023(15) 0.0020(16)
C52 0.0214(19) 0.022(2) 0.0117(16) 0.0057(14) 0.0012(15) 0.0016(16)
C53 0.0166(17) 0.024(2) 0.0124(16) 0.0028(15) 0.0011(14) 0.0023(15)
C54 0.0164(17) 0.024(2) 0.0096(16) -0.0003(14) -0.0006(14) 0.0008(15)
C55 0.0170(17) 0.021(2) 0.0123(16) -0.0014(14) 0.0022(14) 0.0004(15)
C56 0.0191(18) 0.025(2) 0.0124(16) 0.0011(15) 0.0048(14) 0.0024(16)
C57 0.0204(18) 0.020(2) 0.0134(17) -0.0022(14) 0.0068(15) 0.0014(15)
C58 0.0169(17) 0.021(2) 0.0182(18) 0.0021(15) 0.0082(15) 0.0015(15)
C59 0.0181(18) 0.022(2) 0.0154(17) 0.0054(15) 0.0067(15) -0.0008(16)
C60 0.0191(18) 0.026(2) 0.0117(16) 0.0046(15) 0.0053(14) -0.0001(16)
C1A 0.0125(16) 0.0128(17) 0.0129(16) 0.0000(13) 0.0046(13) 0.0034(13)
C2A 0.0159(17) 0.0157(19) 0.0173(18) 0.0001(14) 0.0026(14) -0.0012(14)
C3A 0.023(2) 0.0154(19) 0.0205(19) 0.0014(15) 0.0045(16) 0.0017(16)
C4A 0.0216(19) 0.021(2) 0.0156(18) 0.0021(15) 0.0018(15) 0.0047(16)
C5A 0.0156(17) 0.021(2) 0.0162(18) 0.0010(15) -0.0001(14) -0.0016(15)
C6A 0.0152(17) 0.0171(19) 0.0152(17) -0.0003(14) 0.0023(14) -0.0002(14)
C7A 0.033(2) 0.029(2) 0.021(2) 0.0083(18) -0.0011(18) 0.0013(19)
C1B 0.0141(16) 0.0108(17) 0.0182(17) -0.0024(14) 0.0020(14) -0.0016(13)
C2B 0.0146(17) 0.0154(19) 0.025(2) -0.0050(15) 0.0029(15) -0.0020(14)
C3B 0.0132(17) 0.023(2) 0.029(2) -0.0069(17) 0.0002(16) -0.0030(15)
C4B 0.022(2) 0.017(2) 0.025(2) -0.0069(16) 0.0034(16) -0.0029(16)
C5B 0.0190(18) 0.0159(19) 0.024(2) -0.0045(15) 0.0059(16) 0.0010(15)
C6B 0.0148(17) 0.0146(18) 0.0211(19) -0.0005(15) 0.0032(15) -0.0018(14)
C7B 0.029(2) 0.033(3) 0.036(3) -0.020(2) 0.003(2) -0.006(2)
C1C 0.0157(17) 0.0140(18) 0.0182(18) 0.0002(14) 0.0020(14) 0.0039(14)
C2C 0.033(2) 0.015(2) 0.032(2) 0.0007(17) 0.0133(19) 0.0016(17)
C3C 0.038(3) 0.011(2) 0.037(3) -0.0028(17) 0.011(2) 0.0034(18)
C4C 0.0209(19) 0.021(2) 0.0212(19) -0.0037(16) -0.0009(16) 0.0071(16)
C5C 0.0194(19) 0.026(2) 0.022(2) -0.0041(17) 0.0075(16) 0.0050(16)
C6C 0.0180(18) 0.0155(19) 0.024(2) -0.0016(15) 0.0048(16) 0.0012(15)
C7C 0.030(2) 0.027(2) 0.030(2) -0.0139(19) 0.0006(19) 0.0090(19)
C1D 0.0104(15) 0.020(2) 0.0139(16) -0.0030(14) 0.0022(13) -0.0006(13)
C2D 0.0200(19) 0.033(3) 0.0202(19) 0.0057(17) 0.0059(16) 0.0090(18)
C3D 0.019(2) 0.067(4) 0.019(2) 0.008(2) 0.0040(17) 0.017(2)
C4D 0.0151(15) 0.090(3) 0.0216(16) -0.0052(18) 0.0064(13) -0.0026(18)
C5D 0.026(2) 0.030(3) 0.033(2) -0.0042(19) 0.0143(19) -0.0070(19)
C6D 0.020(2) 0.022(2) 0.036(2) 0.0025(18) 0.0140(18) 0.0021(17)
C7D 0.0151(15) 0.090(3) 0.0216(16) -0.0052(18) 0.0064(13) -0.0026(18)
C1E 0.0099(15) 0.0121(17) 0.0177(17) 0.0024(14) 0.0029(13) 0.0009(13)
C2E 0.029(2) 0.021(2) 0.0184(19) -0.0021(16) 0.0023(17) -0.0095(17)
C3E 0.032(2) 0.017(2) 0.022(2) -0.0011(16) 0.0027(18) -0.0112(17)
C4E 0.0142(17) 0.0153(19) 0.0208(19) 0.0035(15) 0.0034(15) 0.0002(14)
C5E 0.031(2) 0.024(2) 0.0195(19) -0.0039(16) 0.0072(17) -0.0115(18)
C6E 0.030(2) 0.018(2) 0.0188(19) -0.0027(15) 0.0077(17) -0.0114(17)
C7E 0.025(2) 0.021(2) 0.021(2) 0.0041(16) 0.0027(16) -0.0066(17)
S1 0.0260(5) 0.0359(7) 0.0284(6) -0.0049(5) 0.0032(5) 0.0012(5)
C1S 0.027(3) 0.028(4) 0.036(4) 0.000 0.000(3) 0.000
S2 0.0410(8) 0.0756(13) 0.0626(11) -0.0342(10) -0.0050(8) 0.0092(8)
C2S 0.031(4) 0.052(6) 0.063(6) -0.018(4) -0.014(4) 0.004(4)
C1T 0.095(8) 0.052(6) 0.035(4) -0.001(4) -0.026(5) 0.038(5)
Cl1 0.0683(14) 0.0766(15) 0.0599(13) 0.0076(11) -0.0007(11) 0.0137(12)
Cl2 0.0683(14) 0.0766(15) 0.0599(13) 0.0076(11) -0.0007(11) 0.0137(12)
Cl3 0.0683(14) 0.0766(15) 0.0599(13) 0.0076(11) -0.0007(11) 0.0137(12)
C1TA 0.095(8) 0.052(6) 0.035(4) -0.001(4) -0.026(5) 0.038(5)
Cl1A 0.100(2) 0.099(2) 0.0727(16) 0.0004(15) -0.0030(15) 0.0269(17)
Cl2A 0.100(2) 0.099(2) 0.0727(16) 0.0004(15) -0.0030(15) 0.0269(17)
Cl3A 0.100(2) 0.099(2) 0.0727(16) 0.0004(15) -0.0030(15) 0.0269(17)
C2T 0.044(3) 0.051(4) 0.041(3) 0.003(3) -0.002(3) -0.011(3)
Cl4 0.0413(11) 0.0385(11) 0.0347(9) -0.0088(8) -0.0063(10) 0.0056(8)
Cl5 0.0413(11) 0.0385(11) 0.0347(9) -0.0088(8) -0.0063(10) 0.0056(8)
Cl6 0.0413(11) 0.0385(11) 0.0347(9) -0.0088(8) -0.0063(10) 0.0056(8)
Cl4A 0.0272(13) 0.0338(15) 0.0364(14) -0.0036(12) -0.0033(13) 0.0058(11)
Cl5A 0.0272(13) 0.0338(15) 0.0364(14) -0.0036(12) -0.0033(13) 0.0058(11)
Cl6A 0.0272(13) 0.0338(15) 0.0364(14) -0.0036(12) -0.0033(13) 0.0058(11)
Cl4B 0.045(2) 0.035(3) 0.053(3) -0.008(2) 0.006(2) 0.003(2)
Cl5B 0.045(2) 0.035(3) 0.053(3) -0.008(2) 0.006(2) 0.003(2)
Cl6B 0.045(2) 0.035(3) 0.053(3) -0.008(2) 0.006(2) 0.003(2)

loop_
_atom_type_symbol
_atom_type_description
_atom_type_scat_dispersion_real
_atom_type_scat_dispersion_imag
_atom_type_scat_source
C C 0.0033 0.0016 'International Tables Vol C Tables 4.2.6.8 and 6.1.1.4'
H H 0.0000 0.0000 'International Tables Vol C Tables 4.2.6.8 and 6.1.1.4'
P P 0.1023 0.0942 'International Tables Vol C Tables 4.2.6.8 and 6.1.1.4'
Au Au -2.0133 8.8022 'International Tables Vol C Tables 4.2.6.8 and 6.1.1.4'
S S 0.1246 0.1234 'International Tables Vol C Tables 4.2.6.8 and 6.1.1.4'
Cl Cl 0.1484 0.1585 'International Tables Vol C Tables 4.2.6.8 and 6.1.1.4'

loop_
_geom_angle_atom_site_label_1
_geom_angle_atom_site_label_2
_geom_angle_atom_site_label_3
_geom_angle
_geom_angle_site_symmetry_1
_geom_angle_site_symmetry_3
_geom_angle_publ_flag
C1 Au1 P1 172.12(10) . . ?
P1 Au1 C2 149.81(9) . . ?
C7Z P1 C13Z 107.27(19) . . ?
C7Z P1 C1Z 104.45(19) . . ?
C13Z P1 C1Z 105.43(19) . . ?
C7Z P1 Au1 115.41(14) . . ?
C13Z P1 Au1 111.71(13) . . ?
C1Z P1 Au1 111.85(14) . . ?
C2Z C1Z C6Z 119.8(4) . . ?
C2Z C1Z P1 122.6(3) . . ?
C6Z C1Z P1 117.5(3) . . ?
C1Z C2Z C3Z 120.0(5) . . ?
C1Z C2Z H2Z 120.0 . . ?
C3Z C2Z H2Z 120.0 . . ?
C4Z C3Z C2Z 120.2(5) . . ?
C4Z C3Z H3Z 119.9 . . ?
C2Z C3Z H3Z 119.9 . . ?
C3Z C4Z C5Z 119.9(4) . . ?
C3Z C4Z H4Z 120.0 . . ?
C5Z C4Z H4Z 120.0 . . ?
C6Z C5Z C4Z 119.7(5) . . ?
C6Z C5Z H5Z 120.1 . . ?
C4Z C5Z H5Z 120.1 . . ?
C1Z C6Z C5Z 120.3(4) . . ?
C1Z C6Z H6Z 119.9 . . ?
C5Z C6Z H6Z 119.9 . . ?
C12Z C7Z C8Z 119.0(4) . . ?
C12Z C7Z P1 118.8(3) . . ?
C8Z C7Z P1 122.2(3) . . ?
C9Z C8Z C7Z 120.1(4) . . ?
C9Z C8Z H8Z 120.0 . . ?
C7Z C8Z H8Z 120.0 . . ?
C10Z C9Z C8Z 120.6(5) . . ?
C10Z C9Z H9Z 119.7 . . ?
C8Z C9Z H9Z 119.7 . . ?
C9Z C10Z C11Z 119.8(5) . . ?
C9Z C10Z H10Z 120.1 . . ?
C11Z C10Z H10Z 120.1 . . ?
C10Z C11Z C12Z 120.3(5) . . ?
C10Z C11Z H11Z 119.9 . . ?
C12Z C11Z H11Z 119.9 . . ?
C11Z C12Z C7Z 120.1(4) . . ?
C11Z C12Z H12Z 119.9 . . ?
C7Z C12Z H12Z 119.9 . . ?
C14Z C13Z C18Z 120.0(4) . . ?
C14Z C13Z P1 123.1(3) . . ?
C18Z C13Z P1 116.9(3) . . ?
C15Z C14Z C13Z 120.0(4) . . ?
C15Z C14Z H14Z 120.0 . . ?
C13Z C14Z H14Z 120.0 . . ?
C14Z C15Z C16Z 119.8(4) . . ?
C14Z C15Z H15Z 120.1 . . ?
C16Z C15Z H15Z 120.1 . . ?
C17Z C16Z C15Z 120.5(4) . . ?
C17Z C16Z H16Z 119.8 . . ?
C15Z C16Z H16Z 119.8 . . ?
C18Z C17Z C16Z 119.9(4) . . ?
C18Z C17Z H17Z 120.1 . . ?
C16Z C17Z H17Z 120.1 . . ?
C17Z C18Z C13Z 119.9(4) . . ?
C17Z C18Z H18Z 120.1 . . ?
C13Z C18Z H18Z 120.1 . . ?
C2 C1 C5 103.8(3) . . ?
C2 C1 C9 120.4(3) . . ?
C5 C1 C9 119.9(3) . . ?
C2 C1 Au1 88.2(2) . . ?
C5 C1 Au1 111.8(2) . . ?
C9 C1 Au1 108.4(2) . . ?
C3 C2 C1 109.3(3) . . ?
C3 C2 C12 123.5(3) . . ?
C1 C2 C12 124.3(3) . . ?
C3 C2 Au1 113.0(3) . . ?
C12 C2 Au1 110.3(2) . . ?
C2 C3 C4 108.5(3) . . ?
C2 C3 C15 125.0(3) . . ?
C4 C3 C15 124.8(3) . . ?
C5 C4 C3 109.5(3) . . ?
C5 C4 C18 125.2(3) . . ?
C3 C4 C18 122.7(3) . . ?
C4 C5 C1 108.5(3) . . ?
C4 C5 C6 123.4(3) . . ?
C1 C5 C6 124.8(3) . . ?
C5 C6 C1E 115.8(3) . . ?
C5 C6 C7 107.2(3) . . ?
C1E C6 C7 113.0(3) . . ?
C5 C6 C20 107.5(3) . . ?
C1E C6 C20 112.8(3) . . ?
C7 C6 C20 99.0(3) . . ?
C8 C7 C22 118.7(3) . . ?
C8 C7 C6 123.9(3) . . ?
C22 C7 C6 110.9(3) . . ?
C7 C8 C25 120.2(3) . . ?
C7 C8 C9 125.5(3) . . ?
C25 C8 C9 109.4(3) . . ?
C1A C9 C10 112.4(3) . . ?
C1A C9 C8 109.2(3) . . ?
C10 C9 C8 100.0(3) . . ?
C1A C9 C1 115.1(3) . . ?
C10 C9 C1 109.6(3) . . ?
C8 C9 C1 109.5(3) . . ?
C11 C10 C26 119.8(3) . . ?
C11 C10 C9 125.5(3) . . ?
C26 C10 C9 109.4(3) . . ?
C10 C11 C29 118.8(3) . . ?
C10 C11 C12 124.3(3) . . ?
C29 C11 C12 109.6(3) . . ?
C2 C12 C1B 116.3(3) . . ?
C2 C12 C11 106.9(3) . . ?
C1B C12 C11 115.7(3) . . ?
C2 C12 C13 106.8(3) . . ?
C1B C12 C13 109.4(3) . . ?
C11 C12 C13 100.3(3) . . ?
C14 C13 C30 119.8(4) . . ?
C14 C13 C12 124.4(3) . . ?
C30 C13 C12 109.8(3) . . ?
C13 C14 C33 119.4(4) . . ?
C13 C14 C15 123.1(3) . . ?
C33 C14 C15 110.1(3) . . ?
C3 C15 C1C 113.9(3) . . ?
C3 C15 C14 106.3(3) . . ?
C1C C15 C14 114.7(3) . . ?
C3 C15 C16 106.1(3) . . ?
C1C C15 C16 114.6(3) . . ?
C14 C15 C16 100.0(3) . . ?
C17 C16 C34 119.9(4) . . ?
C17 C16 C15 123.7(3) . . ?
C34 C16 C15 109.9(3) . . ?
C16 C17 C37 119.3(4) . . ?
C16 C17 C18 124.6(3) . . ?
C37 C17 C18 110.1(3) . . ?
C4 C18 C1D 119.9(3) . . ?
C4 C18 C17 106.7(3) . . ?
C1D C18 C17 113.4(3) . . ?
C4 C18 C19 105.7(3) . . ?
C1D C18 C19 108.8(3) . . ?
C17 C18 C19 100.3(3) . . ?
C20 C19 C38 120.4(4) . . ?
C20 C19 C18 123.8(3) . . ?
C38 C19 C18 109.9(3) . . ?
C19 C20 C21 118.8(3) . . ?
C19 C20 C6 124.0(3) . . ?
C21 C20 C6 110.3(3) . . ?
C40 C21 C20 121.9(3) . . ?
C40 C21 C22 119.4(3) . . ?
C20 C21 C22 108.7(3) . . ?
C23 C22 C7 122.2(3) . . ?
C23 C22 C21 119.8(3) . . ?
C7 C22 C21 108.2(3) . . ?
C22 C23 C24 118.4(3) . . ?
C22 C23 C42 120.5(3) . . ?
C24 C23 C42 108.1(3) . . ?
C25 C24 C23 119.3(3) . . ?
C25 C24 C44 119.8(3) . . ?
C23 C24 C44 108.2(3) . . ?
C24 C25 C8 121.1(3) . . ?
C24 C25 C26 120.8(3) . . ?
C8 C25 C26 108.4(3) . . ?
C27 C26 C10 121.7(4) . . ?
C27 C26 C25 119.5(3) . . ?
C10 C26 C25 108.9(3) . . ?
C26 C27 C28 118.9(4) . . ?
C26 C27 C45 120.0(3) . . ?
C28 C27 C45 108.1(3) . . ?
C29 C28 C27 118.6(3) . . ?
C29 C28 C47 120.3(4) . . ?
C27 C28 C47 108.3(3) . . ?
C28 C29 C11 122.0(4) . . ?
C28 C29 C30 119.6(4) . . ?
C11 C29 C30 109.0(3) . . ?
C31 C30 C13 121.2(4) . . ?
C31 C30 C29 120.0(4) . . ?
C13 C30 C29 108.5(3) . . ?
C30 C31 C32 119.2(4) . . ?
C30 C31 C48 120.1(4) . . ?
C32 C31 C48 107.9(3) . . ?
C33 C32 C31 118.4(4) . . ?
C33 C32 C50 120.4(4) . . ?
C31 C32 C50 108.3(4) . . ?
C32 C33 C14 121.8(3) . . ?
C32 C33 C34 120.0(4) . . ?
C14 C33 C34 108.5(3) . . ?
C35 C34 C16 121.1(4) . . ?
C35 C34 C33 119.6(4) . . ?
C16 C34 C33 109.1(3) . . ?
C34 C35 C36 119.2(4) . . ?
C34 C35 C51 120.1(4) . . ?
C36 C35 C51 108.4(4) . . ?
C37 C36 C35 118.6(4) . . ?
C37 C36 C53 120.1(4) . . ?
C35 C36 C53 108.1(4) . . ?
C36 C37 C17 121.8(4) . . ?
C36 C37 C38 119.9(4) . . ?
C17 C37 C38 108.2(3) . . ?
C39 C38 C19 121.3(4) . . ?
C39 C38 C37 120.0(4) . . ?
C19 C38 C37 108.7(3) . . ?
C38 C39 C40 118.8(3) . . ?
C38 C39 C54 119.9(4) . . ?
C40 C39 C54 108.4(3) . . ?
C21 C40 C39 118.7(4) . . ?
C21 C40 C41 120.6(3) . . ?
C39 C40 C41 108.1(3) . . ?
C42 C41 C40 119.9(3) . . ?
C42 C41 C55 120.0(4) . . ?
C40 C41 C55 108.0(3) . . ?
C41 C42 C43 120.1(4) . . ?
C41 C42 C23 119.7(4) . . ?
C43 C42 C23 108.3(3) . . ?
C57 C43 C42 120.1(4) . . ?
C57 C43 C44 119.8(4) . . ?
C42 C43 C44 107.6(3) . . ?
C45 C44 C24 119.5(4) . . ?
C45 C44 C43 120.4(4) . . ?
C24 C44 C43 107.8(3) . . ?
C44 C45 C27 120.4(4) . . ?
C44 C45 C46 119.7(3) . . ?
C27 C45 C46 108.0(3) . . ?
C58 C46 C47 120.3(4) . . ?
C58 C46 C45 120.1(4) . . ?
C47 C46 C45 107.6(3) . . ?
C48 C47 C46 119.9(4) . . ?
C48 C47 C28 119.9(4) . . ?
C46 C47 C28 108.1(3) . . ?
C47 C48 C31 119.9(4) . . ?
C47 C48 C49 120.2(4) . . ?
C31 C48 C49 107.9(3) . . ?
C59 C49 C50 120.3(4) . . ?
C59 C49 C48 119.5(4) . . ?
C50 C49 C48 107.7(4) . . ?
C51 C50 C49 120.1(4) . . ?
C51 C50 C32 119.7(4) . . ?
C49 C50 C32 108.3(3) . . ?
C50 C51 C35 120.1(4) . . ?
C50 C51 C52 120.0(4) . . ?
C35 C51 C52 107.7(4) . . ?
C60 C52 C53 119.9(4) . . ?
C60 C52 C51 120.1(4) . . ?
C53 C52 C51 107.8(4) . . ?
C54 C53 C52 120.4(4) . . ?
C54 C53 C36 119.8(4) . . ?
C52 C53 C36 108.0(4) . . ?
C53 C54 C39 120.2(4) . . ?
C53 C54 C55 119.7(4) . . ?
C39 C54 C55 107.7(3) . . ?
C56 C55 C54 120.1(4) . . ?
C56 C55 C41 119.9(4) . . ?
C54 C55 C41 107.8(3) . . ?
C55 C56 C57 119.7(4) . . ?
C55 C56 C60 119.7(4) . . ?
C57 C56 C60 108.5(4) . . ?
C43 C57 C56 120.2(4) . . ?
C43 C57 C58 119.8(4) . . ?
C56 C57 C58 108.0(4) . . ?
C46 C58 C59 119.7(4) . . ?
C46 C58 C57 120.1(4) . . ?
C59 C58 C57 108.0(4) . . ?
C49 C59 C58 120.3(4) . . ?
C49 C59 C60 120.0(4) . . ?
C58 C59 C60 107.8(4) . . ?
C52 C60 C56 120.2(4) . . ?
C52 C60 C59 119.5(4) . . ?
C56 C60 C59 107.8(4) . . ?
C6A C1A C2A 118.1(3) . . ?
C6A C1A C9 121.9(3) . . ?
C2A C1A C9 120.0(3) . . ?
C3A C2A C1A 120.7(4) . . ?
C3A C2A H2A 119.6 . . ?
C1A C2A H2A 119.6 . . ?
C2A C3A C4A 121.4(4) . . ?
C2A C3A H3A 119.3 . . ?
C4A C3A H3A 119.3 . . ?
C5A C4A C3A 117.6(4) . . ?
C5A C4A C7A 121.2(4) . . ?
C3A C4A C7A 121.3(4) . . ?
C4A C5A C6A 121.9(4) . . ?
C4A C5A H5A 119.1 . . ?
C6A C5A H5A 119.1 . . ?
C1A C6A C5A 120.4(4) . . ?
C1A C6A H6A 119.8 . . ?
C5A C6A H6A 119.8 . . ?
C4A C7A H7A1 109.5 . . ?
C4A C7A H7A2 109.5 . . ?
H7A1 C7A H7A2 109.5 . . ?
C4A C7A H7A3 109.5 . . ?
H7A1 C7A H7A3 109.5 . . ?
H7A2 C7A H7A3 109.5 . . ?
C2B C1B C6B 118.4(4) . . ?
C2B C1B C12 121.4(3) . . ?
C6B C1B C12 120.0(3) . . ?
C1B C2B C3B 120.3(4) . . ?
C1B C2B H2B 119.8 . . ?
C3B C2B H2B 119.8 . . ?
C4B C3B C2B 121.5(4) . . ?
C4B C3B H3B 119.2 . . ?
C2B C3B H3B 119.2 . . ?
C3B C4B C5B 118.1(4) . . ?
C3B C4B C7B 122.0(4) . . ?
C5B C4B C7B 119.9(4) . . ?
C6B C5B C4B 120.8(4) . . ?
C6B C5B H5B 119.6 . . ?
C4B C5B H5B 119.6 . . ?
C5B C6B C1B 120.8(4) . . ?
C5B C6B H6B 119.6 . . ?
C1B C6B H6B 119.6 . . ?
C4B C7B H7B1 109.5 . . ?
C4B C7B H7B2 109.5 . . ?
H7B1 C7B H7B2 109.5 . . ?
C4B C7B H7B3 109.5 . . ?
H7B1 C7B H7B3 109.5 . . ?
H7B2 C7B H7B3 109.5 . . ?
C6C C1C C2C 117.8(4) . . ?
C6C C1C C15 120.3(4) . . ?
C2C C1C C15 121.9(4) . . ?
C3C C2C C1C 120.7(4) . . ?
C3C C2C H2C 119.6 . . ?
C1C C2C H2C 119.6 . . ?
C4C C3C C2C 121.7(4) . . ?
C4C C3C H3C 119.1 . . ?
C2C C3C H3C 119.1 . . ?
C3C C4C C5C 117.8(4) . . ?
C3C C4C C7C 121.0(4) . . ?
C5C C4C C7C 121.2(4) . . ?
C6C C5C C4C 121.1(4) . . ?
C6C C5C H5C 119.4 . . ?
C4C C5C H5C 119.4 . . ?
C5C C6C C1C 120.8(4) . . ?
C5C C6C H6C 119.6 . . ?
C1C C6C H6C 119.6 . . ?
C4C C7C H7C1 109.5 . . ?
C4C C7C H7C2 109.5 . . ?
H7C1 C7C H7C2 109.5 . . ?
C4C C7C H7C3 109.5 . . ?
H7C1 C7C H7C3 109.5 . . ?
H7C2 C7C H7C3 109.5 . . ?
C6D C1D C2D 117.6(4) . . ?
C6D C1D C18 121.0(3) . . ?
C2D C1D C18 120.8(4) . . ?
C3D C2D C1D 120.7(4) . . ?
C3D C2D H2D 119.6 . . ?
C1D C2D H2D 119.6 . . ?
C4D C3D C2D 122.2(5) . . ?
C4D C3D H3D 118.9 . . ?
C2D C3D H3D 118.9 . . ?
C3D C4D C5D 117.2(4) . . ?
C3D C4D C7D 120.5(5) . . ?
C5D C4D C7D 122.3(6) . . ?
C4D C5D C6D 121.6(5) . . ?
C4D C5D H5D 119.2 . . ?
C6D C5D H5D 119.2 . . ?
C1D C6D C5D 120.6(4) . . ?
C1D C6D H6D 119.7 . . ?
C5D C6D H6D 119.7 . . ?
C4D C7D H7D1 109.5 . . ?
C4D C7D H7D2 109.5 . . ?
H7D1 C7D H7D2 109.5 . . ?
C4D C7D H7D3 109.5 . . ?
H7D1 C7D H7D3 109.5 . . ?
H7D2 C7D H7D3 109.5 . . ?
C2E C1E C6E 117.3(4) . . ?
C2E C1E C6 121.5(3) . . ?
C6E C1E C6 121.2(3) . . ?
C3E C2E C1E 122.1(4) . . ?
C3E C2E H2E 119.0 . . ?
C1E C2E H2E 119.0 . . ?
C2E C3E C4E 120.3(4) . . ?
C2E C3E H3E 119.9 . . ?
C4E C3E H3E 119.9 . . ?
C5E C4E C3E 118.3(4) . . ?
C5E C4E C7E 120.3(4) . . ?
C3E C4E C7E 121.3(4) . . ?
C4E C5E C6E 121.1(4) . . ?
C4E C5E H5E 119.4 . . ?
C6E C5E H5E 119.4 . . ?
C5E C6E C1E 120.8(4) . . ?
C5E C6E H6E 119.6 . . ?
C1E C6E H6E 119.6 . . ?
C4E C7E H7E1 109.5 . . ?
C4E C7E H7E2 109.5 . . ?
H7E1 C7E H7E2 109.5 . . ?
C4E C7E H7E3 109.5 . . ?
H7E1 C7E H7E3 109.5 . . ?
H7E2 C7E H7E3 109.5 . . ?
S1 C1S S1 176.7(5) 2_556 . ?
S2 C2S S2 180.0 7_557 . ?
Cl2 C1T Cl1 112.5(9) . . ?
Cl2 C1T Cl3 106.0(8) . . ?
Cl1 C1T Cl3 107.0(7) . . ?
Cl2 C1T H1T 110.4 . . ?
Cl1 C1T H1T 110.4 . . ?
Cl3 C1T H1T 110.4 . . ?
Cl2A C1TA Cl3A 106.5(9) . . ?
Cl2A C1TA Cl1A 113.7(10) . . ?
Cl3A C1TA Cl1A 108.3(6) . . ?
Cl2A C1TA H1TA 109.4 . . ?
Cl3A C1TA H1TA 109.4 . . ?
Cl1A C1TA H1TA 109.4 . . ?
Cl6 C2T Cl5 116.7(4) . . ?
Cl6 C2T Cl4A 125.6(4) . . ?
Cl5 C2T Cl4A 95.2(3) . . ?
Cl6 C2T Cl5B 122.7(4) . . ?
Cl4A C2T Cl5B 80.0(4) . . ?
Cl6 C2T Cl4 114.5(4) . . ?
Cl5 C2T Cl4 110.4(3) . . ?
Cl5B C2T Cl4 95.0(4) . . ?
Cl5 C2T Cl6A 110.2(4) . . ?
Cl4A C2T Cl6A 115.3(4) . . ?
Cl5B C2T Cl6A 112.4(5) . . ?
Cl4 C2T Cl6A 107.1(4) . . ?
Cl6 C2T Cl5A 108.3(3) . . ?
Cl4A C2T Cl5A 109.5(3) . . ?
Cl4 C2T Cl5A 124.8(3) . . ?
Cl6A C2T Cl5A 105.3(4) . . ?
Cl6 C2T Cl4B 107.9(4) . . ?
Cl5 C2T Cl4B 119.6(4) . . ?
Cl5B C2T Cl4B 104.1(5) . . ?
Cl6A C2T Cl4B 102.3(5) . . ?
Cl5A C2T Cl4B 133.9(5) . . ?
Cl5 C2T Cl6B 101.8(4) . . ?
Cl4A C2T Cl6B 101.1(4) . . ?
Cl5B C2T Cl6B 99.6(5) . . ?
Cl4 C2T Cl6B 96.1(4) . . ?
Cl5A C2T Cl6B 101.3(4) . . ?
Cl4B C2T Cl6B 93.6(5) . . ?
Cl6 C2T H2T 94.0 . . ?
Cl5 C2T H2T 118.1 . . ?
Cl4A C2T H2T 108.8 . . ?
Cl5B C2T H2T 128.3 . . ?
Cl4 C2T H2T 101.4 . . ?
Cl6A C2T H2T 108.8 . . ?
Cl5A C2T H2T 108.8 . . ?
Cl4B C2T H2T 96.0 . . ?
Cl6B C2T H2T 126.3 . . ?
Cl6 C2T H2TA 94.0 . . ?
Cl5 C2T H2TA 118.0 . . ?
Cl4A C2T H2TA 108.9 . . ?
Cl5B C2T H2TA 128.2 . . ?
Cl4 C2T H2TA 101.5 . . ?
Cl6A C2T H2TA 108.9 . . ?
Cl5A C2T H2TA 108.7 . . ?
Cl4B C2T H2TA 96.1 . . ?
Cl6B C2T H2TA 126.4 . . ?
Cl6 C2T H2TB 85.3 . . ?
Cl5 C2T H2TB 104.2 . . ?
Cl4A C2T H2TB 130.2 . . ?
Cl5B C2T H2TB 118.3 . . ?
Cl4 C2T H2TB 123.9 . . ?
Cl6A C2T H2TB 100.3 . . ?
Cl5A C2T H2TB 92.0 . . ?
Cl4B C2T H2TB 118.5 . . ?
Cl6B C2T H2TB 118.5 . . ?

loop_
_geom_bond_atom_site_label_1
_geom_bond_atom_site_label_2
_geom_bond_distance
_geom_bond_site_symmetry_2
_geom_bond_publ_flag
Au1 C1 2.176(4) . ?
Au1 P1 2.2602(11) . ?
Au1 C2 2.590(4) . ?
P1 C7Z 1.814(4) . ?
P1 C13Z 1.814(4) . ?
P1 C1Z 1.817(4) . ?
C1Z C2Z 1.390(6) . ?
C1Z C6Z 1.391(6) . ?
C2Z C3Z 1.395(7) . ?
C2Z H2Z 0.9500 . ?
C3Z C4Z 1.386(8) . ?
C3Z H3Z 0.9500 . ?
C4Z C5Z 1.396(7) . ?
C4Z H4Z 0.9500 . ?
C5Z C6Z 1.394(6) . ?
C5Z H5Z 0.9500 . ?
C6Z H6Z 0.9500 . ?
C7Z C12Z 1.389(6) . ?
C7Z C8Z 1.390(6) . ?
C8Z C9Z 1.386(7) . ?
C8Z H8Z 0.9500 . ?
C9Z C10Z 1.368(8) . ?
C9Z H9Z 0.9500 . ?
C10Z C11Z 1.382(7) . ?
C10Z H10Z 0.9500 . ?
C11Z C12Z 1.384(7) . ?
C11Z H11Z 0.9500 . ?
C12Z H12Z 0.9500 . ?
C13Z C14Z 1.386(6) . ?
C13Z C18Z 1.395(6) . ?
C14Z C15Z 1.385(7) . ?
C14Z H14Z 0.9500 . ?
C15Z C16Z 1.386(7) . ?
C15Z H15Z 0.9500 . ?
C16Z C17Z 1.383(7) . ?
C16Z H16Z 0.9500 . ?
C17Z C18Z 1.382(6) . ?
C17Z H17Z 0.9500 . ?
C18Z H18Z 0.9500 . ?
C1 C2 1.474(5) . ?
C1 C5 1.477(5) . ?
C1 C9 1.544(5) . ?
C2 C3 1.380(5) . ?
C2 C12 1.520(5) . ?
C3 C4 1.423(5) . ?
C3 C15 1.501(5) . ?
C4 C5 1.383(5) . ?
C4 C18 1.520(5) . ?
C5 C6 1.506(5) . ?
C6 C1E 1.536(5) . ?
C6 C7 1.545(5) . ?
C6 C20 1.555(5) . ?
C7 C8 1.367(5) . ?
C7 C22 1.436(5) . ?
C8 C25 1.438(5) . ?
C8 C9 1.542(5) . ?
C9 C1A 1.537(5) . ?
C9 C10 1.539(5) . ?
C10 C11 1.374(6) . ?
C10 C26 1.434(5) . ?
C11 C29 1.437(5) . ?
C11 C12 1.543(5) . ?
C12 C1B 1.530(5) . ?
C12 C13 1.545(5) . ?
C13 C14 1.369(5) . ?
C13 C30 1.434(6) . ?
C14 C33 1.436(5) . ?
C14 C15 1.545(5) . ?
C15 C1C 1.527(5) . ?
C15 C16 1.545(5) . ?
C16 C17 1.371(6) . ?
C16 C34 1.432(5) . ?
C17 C37 1.438(5) . ?
C17 C18 1.536(5) . ?
C18 C1D 1.531(5) . ?
C18 C19 1.538(5) . ?
C19 C20 1.367(5) . ?
C19 C38 1.435(5) . ?
C20 C21 1.435(5) . ?
C21 C40 1.400(5) . ?
C21 C22 1.450(5) . ?
C22 C23 1.395(5) . ?
C23 C24 1.438(5) . ?
C23 C42 1.451(5) . ?
C24 C25 1.390(5) . ?
C24 C44 1.454(5) . ?
C25 C26 1.442(5) . ?
C26 C27 1.394(5) . ?
C27 C28 1.434(6) . ?
C27 C45 1.450(5) . ?
C28 C29 1.400(6) . ?
C28 C47 1.452(5) . ?
C29 C30 1.448(5) . ?
C30 C31 1.395(5) . ?
C31 C32 1.442(5) . ?
C31 C48 1.457(6) . ?
C32 C33 1.394(6) . ?
C32 C50 1.450(6) . ?
C33 C34 1.443(5) . ?
C34 C35 1.403(6) . ?
C35 C36 1.438(6) . ?
C35 C51 1.448(6) . ?
C36 C37 1.394(6) . ?
C36 C53 1.451(6) . ?
C37 C38 1.451(6) . ?
C38 C39 1.393(6) . ?
C39 C40 1.439(5) . ?
C39 C54 1.451(6) . ?
C40 C41 1.447(5) . ?
C41 C42 1.389(5) . ?
C41 C55 1.454(6) . ?
C42 C43 1.446(6) . ?
C43 C57 1.399(6) . ?
C43 C44 1.455(5) . ?
C44 C45 1.391(6) . ?
C45 C46 1.455(6) . ?
C46 C58 1.396(6) . ?
C46 C47 1.446(6) . ?
C47 C48 1.387(6) . ?
C48 C49 1.458(6) . ?
C49 C59 1.392(6) . ?
C49 C50 1.445(6) . ?
C50 C51 1.387(6) . ?
C51 C52 1.455(6) . ?
C52 C60 1.396(6) . ?
C52 C53 1.447(6) . ?
C53 C54 1.391(6) . ?
C54 C55 1.451(6) . ?
C55 C56 1.403(6) . ?
C56 C57 1.439(6) . ?
C56 C60 1.446(6) . ?
C57 C58 1.452(6) . ?
C58 C59 1.449(6) . ?
C59 C60 1.455(6) . ?
C1A C6A 1.393(5) . ?
C1A C2A 1.405(5) . ?
C2A C3A 1.387(5) . ?
C2A H2A 0.9500 . ?
C3A C4A 1.396(6) . ?
C3A H3A 0.9500 . ?
C4A C5A 1.387(6) . ?
C4A C7A 1.501(6) . ?
C5A C6A 1.394(5) . ?
C5A H5A 0.9500 . ?
C6A H6A 0.9500 . ?
C7A H7A1 0.9800 . ?
C7A H7A2 0.9800 . ?
C7A H7A3 0.9800 . ?
C1B C2B 1.387(5) . ?
C1B C6B 1.400(5) . ?
C2B C3B 1.398(6) . ?
C2B H2B 0.9500 . ?
C3B C4B 1.382(6) . ?
C3B H3B 0.9500 . ?
C4B C5B 1.398(6) . ?
C4B C7B 1.506(6) . ?
C5B C6B 1.388(5) . ?
C5B H5B 0.9500 . ?
C6B H6B 0.9500 . ?
C7B H7B1 0.9800 . ?
C7B H7B2 0.9800 . ?
C7B H7B3 0.9800 . ?
C1C C6C 1.393(6) . ?
C1C C2C 1.394(6) . ?
C2C C3C 1.385(6) . ?
C2C H2C 0.9500 . ?
C3C C4C 1.374(7) . ?
C3C H3C 0.9500 . ?
C4C C5C 1.394(6) . ?
C4C C7C 1.514(6) . ?
C5C C6C 1.386(6) . ?
C5C H5C 0.9500 . ?
C6C H6C 0.9500 . ?
C7C H7C1 0.9800 . ?
C7C H7C2 0.9800 . ?
C7C H7C3 0.9800 . ?
C1D C6D 1.392(6) . ?
C1D C2D 1.394(6) . ?
C2D C3D 1.382(6) . ?
C2D H2D 0.9500 . ?
C3D C4D 1.377(9) . ?
C3D H3D 0.9500 . ?
C4D C5D 1.384(8) . ?
C4D C7D 1.514(7) . ?
C5D C6D 1.394(6) . ?
C5D H5D 0.9500 . ?
C6D H6D 0.9500 . ?
C7D H7D1 0.9800 . ?
C7D H7D2 0.9800 . ?
C7D H7D3 0.9800 . ?
C1E C2E 1.390(5) . ?
C1E C6E 1.394(5) . ?
C2E C3E 1.379(6) . ?
C2E H2E 0.9500 . ?
C3E C4E 1.392(6) . ?
C3E H3E 0.9500 . ?
C4E C5E 1.384(6) . ?
C4E C7E 1.510(6) . ?
C5E C6E 1.389(6) . ?
C5E H5E 0.9500 . ?
C6E H6E 0.9500 . ?
C7E H7E1 0.9800 . ?
C7E H7E2 0.9800 . ?
C7E H7E3 0.9800 . ?
S1 C1S 1.5401(13) . ?
C1S S1 1.5401(13) 2_556 ?
S2 C2S 1.5468(17) . ?
C2S S2 1.5468(17) 7_557 ?
C1T Cl2 1.705(12) . ?
C1T Cl1 1.794(14) . ?
C1T Cl3 1.825(19) . ?
C1T H1T 1.0000 . ?
C1TA Cl2A 1.691(17) . ?
C1TA Cl3A 1.755(13) . ?
C1TA Cl1A 1.778(14) . ?
C1TA H1TA 1.0000 . ?
C2T Cl6 1.721(6) . ?
C2T Cl5 1.731(6) . ?
C2T Cl4A 1.739(7) . ?
C2T Cl5B 1.759(9) . ?
C2T Cl4 1.762(7) . ?
C2T Cl6A 1.775(7) . ?
C2T Cl5A 1.796(7) . ?
C2T Cl4B 1.860(11) . ?
C2T Cl6B 1.955(8) . ?
C2T H2T 1.0000 . ?
C2T H2TA 1.0000 . ?
C2T H2TB 1.0000 . ?

loop_
_geom_torsion_atom_site_label_1
_geom_torsion_atom_site_label_2
_geom_torsion_atom_site_label_3
_geom_torsion_atom_site_label_4
_geom_torsion
_geom_torsion_site_symmetry_1
_geom_torsion_site_symmetry_2
_geom_torsion_site_symmetry_3
_geom_torsion_site_symmetry_4
_geom_torsion_publ_flag
C2 Au1 P1 C7Z -36.0(2) . . . . ?
C2 Au1 P1 C13Z -158.9(2) . . . . ?
C2 Au1 P1 C1Z 83.2(2) . . . . ?
C7Z P1 C1Z C2Z -99.7(4) . . . . ?
C13Z P1 C1Z C2Z 13.2(4) . . . . ?
Au1 P1 C1Z C2Z 134.8(4) . . . . ?
C7Z P1 C1Z C6Z 77.8(4) . . . . ?
C13Z P1 C1Z C6Z -169.3(3) . . . . ?
Au1 P1 C1Z C6Z -47.7(4) . . . . ?
C6Z C1Z C2Z C3Z 0.0(7) . . . . ?
P1 C1Z C2Z C3Z 177.5(4) . . . . ?
C1Z C2Z C3Z C4Z -0.8(8) . . . . ?
C2Z C3Z C4Z C5Z 0.5(9) . . . . ?
C3Z C4Z C5Z C6Z 0.4(8) . . . . ?
C2Z C1Z C6Z C5Z 1.0(7) . . . . ?
P1 C1Z C6Z C5Z -176.6(3) . . . . ?
C4Z C5Z C6Z C1Z -1.2(7) . . . . ?
C13Z P1 C7Z C12Z 84.5(4) . . . . ?
C1Z P1 C7Z C12Z -163.9(4) . . . . ?
Au1 P1 C7Z C12Z -40.7(4) . . . . ?
C13Z P1 C7Z C8Z -95.5(4) . . . . ?
C1Z P1 C7Z C8Z 16.1(4) . . . . ?
Au1 P1 C7Z C8Z 139.3(4) . . . . ?
C12Z C7Z C8Z C9Z -1.0(7) . . . . ?
P1 C7Z C8Z C9Z 179.0(4) . . . . ?
C7Z C8Z C9Z C10Z -1.8(9) . . . . ?
C8Z C9Z C10Z C11Z 2.4(9) . . . . ?
C9Z C10Z C11Z C12Z -0.1(9) . . . . ?
C10Z C11Z C12Z C7Z -2.7(9) . . . . ?
C8Z C7Z C12Z C11Z 3.2(8) . . . . ?
P1 C7Z C12Z C11Z -176.8(4) . . . . ?
C7Z P1 C13Z C14Z 6.7(4) . . . . ?
C1Z P1 C13Z C14Z -104.2(4) . . . . ?
Au1 P1 C13Z C14Z 134.1(3) . . . . ?
C7Z P1 C13Z C18Z -173.7(3) . . . . ?
C1Z P1 C13Z C18Z 75.4(4) . . . . ?
Au1 P1 C13Z C18Z -46.2(3) . . . . ?
C18Z C13Z C14Z C15Z 0.1(6) . . . . ?
P1 C13Z C14Z C15Z 179.7(4) . . . . ?
C13Z C14Z C15Z C16Z -0.9(7) . . . . ?
C14Z C15Z C16Z C17Z 0.6(8) . . . . ?
C15Z C16Z C17Z C18Z 0.5(7) . . . . ?
C16Z C17Z C18Z C13Z -1.3(7) . . . . ?
C14Z C13Z C18Z C17Z 1.1(6) . . . . ?
P1 C13Z C18Z C17Z -178.6(3) . . . . ?
C2 Au1 C1 C5 104.1(3) . . . . ?
C2 Au1 C1 C9 -121.5(3) . . . . ?
C5 C1 C2 C3 -6.6(4) . . . . ?
C9 C1 C2 C3 -144.2(3) . . . . ?
Au1 C1 C2 C3 105.5(3) . . . . ?
C5 C1 C2 C12 154.6(3) . . . . ?
C9 C1 C2 C12 17.0(5) . . . . ?
Au1 C1 C2 C12 -93.4(3) . . . . ?
C5 C1 C2 Au1 -112.0(3) . . . . ?
C9 C1 C2 Au1 110.4(3) . . . . ?
C1 Au1 C2 C3 -98.8(3) . . . . ?
P1 Au1 C2 C3 93.3(3) . . . . ?
P1 Au1 C2 C1 -167.88(17) . . . . ?
C1 Au1 C2 C12 118.5(3) . . . . ?
P1 Au1 C2 C12 -49.4(3) . . . . ?
C1 C2 C3 C4 3.8(4) . . . . ?
C12 C2 C3 C4 -157.6(3) . . . . ?
Au1 C2 C3 C4 65.4(3) . . . . ?
C1 C2 C3 C15 169.5(3) . . . . ?
C12 C2 C3 C15 8.1(6) . . . . ?
Au1 C2 C3 C15 -128.9(3) . . . . ?
C2 C3 C4 C5 0.8(5) . . . . ?
C15 C3 C4 C5 -165.0(3) . . . . ?
C2 C3 C4 C18 163.3(3) . . . . ?
C15 C3 C4 C18 -2.4(6) . . . . ?
C3 C4 C5 C1 -5.0(4) . . . . ?
C18 C4 C5 C1 -167.0(3) . . . . ?
C3 C4 C5 C6 155.0(3) . . . . ?
C18 C4 C5 C6 -7.0(6) . . . . ?
C2 C1 C5 C4 7.0(4) . . . . ?
C9 C1 C5 C4 144.8(3) . . . . ?
Au1 C1 C5 C4 -86.7(3) . . . . ?
C2 C1 C5 C6 -152.7(3) . . . . ?
C9 C1 C5 C6 -14.8(5) . . . . ?
Au1 C1 C5 C6 113.7(3) . . . . ?
C4 C5 C6 C1E 107.6(4) . . . . ?
C1 C5 C6 C1E -95.7(4) . . . . ?
C4 C5 C6 C7 -125.2(4) . . . . ?
C1 C5 C6 C7 31.5(5) . . . . ?
C4 C5 C6 C20 -19.5(5) . . . . ?
C1 C5 C6 C20 137.2(3) . . . . ?
C5 C6 C7 C8 -23.0(5) . . . . ?
C1E C6 C7 C8 105.7(4) . . . . ?
C20 C6 C7 C8 -134.7(4) . . . . ?
C5 C6 C7 C22 128.0(3) . . . . ?
C1E C6 C7 C22 -103.2(4) . . . . ?
C20 C6 C7 C22 16.3(4) . . . . ?
C22 C7 C8 C25 1.2(5) . . . . ?
C6 C7 C8 C25 150.2(4) . . . . ?
C22 C7 C8 C9 -151.4(4) . . . . ?
C6 C7 C8 C9 -2.5(6) . . . . ?
C7 C8 C9 C1A -105.9(4) . . . . ?
C25 C8 C9 C1A 99.0(3) . . . . ?
C7 C8 C9 C10 136.0(4) . . . . ?
C25 C8 C9 C10 -19.0(4) . . . . ?
C7 C8 C9 C1 21.0(5) . . . . ?
C25 C8 C9 C1 -134.1(3) . . . . ?
C2 C1 C9 C1A -117.8(4) . . . . ?
C5 C1 C9 C1A 111.2(4) . . . . ?
Au1 C1 C9 C1A -18.8(4) . . . . ?
C2 C1 C9 C10 10.0(4) . . . . ?
C5 C1 C9 C10 -121.0(4) . . . . ?
Au1 C1 C9 C10 109.0(3) . . . . ?
C2 C1 C9 C8 118.7(4) . . . . ?
C5 C1 C9 C8 -12.2(5) . . . . ?
Au1 C1 C9 C8 -142.2(2) . . . . ?
C1A C9 C10 C11 109.4(4) . . . . ?
C8 C9 C10 C11 -134.9(4) . . . . ?
C1 C9 C10 C11 -19.9(5) . . . . ?
C1A C9 C10 C26 -96.8(4) . . . . ?
C8 C9 C10 C26 18.9(4) . . . . ?
C1 C9 C10 C26 133.9(3) . . . . ?
C26 C10 C11 C29 -1.6(5) . . . . ?
C9 C10 C11 C29 149.6(3) . . . . ?
C26 C10 C11 C12 -148.5(3) . . . . ?
C9 C10 C11 C12 2.7(6) . . . . ?
C3 C2 C12 C1B -102.5(4) . . . . ?
C1 C2 C12 C1B 98.9(4) . . . . ?
Au1 C2 C12 C1B 35.5(4) . . . . ?
C3 C2 C12 C11 126.6(4) . . . . ?
C1 C2 C12 C11 -32.1(5) . . . . ?
Au1 C2 C12 C11 -95.4(3) . . . . ?
C3 C2 C12 C13 19.9(5) . . . . ?
C1 C2 C12 C13 -138.7(3) . . . . ?
Au1 C2 C12 C13 158.0(2) . . . . ?
C10 C11 C12 C2 22.4(5) . . . . ?
C29 C11 C12 C2 -127.0(3) . . . . ?
C10 C11 C12 C1B -108.8(4) . . . . ?
C29 C11 C12 C1B 101.7(4) . . . . ?
C10 C11 C12 C13 133.7(4) . . . . ?
C29 C11 C12 C13 -15.8(4) . . . . ?
C2 C12 C13 C14 -24.8(5) . . . . ?
C1B C12 C13 C14 101.9(4) . . . . ?
C11 C12 C13 C14 -136.1(4) . . . . ?
C2 C12 C13 C30 127.7(3) . . . . ?
C1B C12 C13 C30 -105.7(4) . . . . ?
C11 C12 C13 C30 16.4(4) . . . . ?
C30 C13 C14 C33 -0.9(6) . . . . ?
C12 C13 C14 C33 149.0(4) . . . . ?
C30 C13 C14 C15 -147.8(4) . . . . ?
C12 C13 C14 C15 2.1(6) . . . . ?
C2 C3 C15 C1C 97.0(4) . . . . ?
C4 C3 C15 C1C -99.6(4) . . . . ?
C2 C3 C15 C14 -30.2(5) . . . . ?
C4 C3 C15 C14 133.2(4) . . . . ?
C2 C3 C15 C16 -136.0(4) . . . . ?
C4 C3 C15 C16 27.4(5) . . . . ?
C13 C14 C15 C3 24.8(5) . . . . ?
C33 C14 C15 C3 -124.7(3) . . . . ?
C13 C14 C15 C1C -101.9(4) . . . . ?
C33 C14 C15 C1C 108.5(4) . . . . ?
C13 C14 C15 C16 135.0(4) . . . . ?
C33 C14 C15 C16 -14.5(4) . . . . ?
C3 C15 C16 C17 -26.0(5) . . . . ?
C1C C15 C16 C17 100.5(4) . . . . ?
C14 C15 C16 C17 -136.4(4) . . . . ?
C3 C15 C16 C34 125.4(3) . . . . ?
C1C C15 C16 C34 -108.1(4) . . . . ?
C14 C15 C16 C34 15.0(4) . . . . ?
C34 C16 C17 C37 0.7(5) . . . . ?
C15 C16 C17 C37 149.4(4) . . . . ?
C34 C16 C17 C18 -149.1(4) . . . . ?
C15 C16 C17 C18 -0.4(6) . . . . ?
C5 C4 C18 C1D -94.0(5) . . . . ?
C3 C4 C18 C1D 106.3(4) . . . . ?
C5 C4 C18 C17 135.4(4) . . . . ?
C3 C4 C18 C17 -24.3(5) . . . . ?
C5 C4 C18 C19 29.3(5) . . . . ?
C3 C4 C18 C19 -130.4(4) . . . . ?
C16 C17 C18 C4 25.9(5) . . . . ?
C37 C17 C18 C4 -126.3(3) . . . . ?
C16 C17 C18 C1D -108.3(4) . . . . ?
C37 C17 C18 C1D 99.5(4) . . . . ?
C16 C17 C18 C19 135.9(4) . . . . ?
C37 C17 C18 C19 -16.3(4) . . . . ?
C4 C18 C19 C20 -25.7(5) . . . . ?
C1D C18 C19 C20 104.3(4) . . . . ?
C17 C18 C19 C20 -136.5(4) . . . . ?
C4 C18 C19 C38 126.9(3) . . . . ?
C1D C18 C19 C38 -103.0(3) . . . . ?
C17 C18 C19 C38 16.2(4) . . . . ?
C38 C19 C20 C21 -1.3(5) . . . . ?
C18 C19 C20 C21 148.7(4) . . . . ?
C38 C19 C20 C6 -149.1(4) . . . . ?
C18 C19 C20 C6 0.8(6) . . . . ?
C5 C6 C20 C19 22.6(5) . . . . ?
C1E C6 C20 C19 -106.2(4) . . . . ?
C7 C6 C20 C19 134.0(4) . . . . ?
C5 C6 C20 C21 -127.6(3) . . . . ?
C1E C6 C20 C21 103.5(4) . . . . ?
C7 C6 C20 C21 -16.2(4) . . . . ?
C19 C20 C21 C40 4.1(5) . . . . ?
C6 C20 C21 C40 156.0(3) . . . . ?
C19 C20 C21 C22 -141.0(4) . . . . ?
C6 C20 C21 C22 11.0(4) . . . . ?
C8 C7 C22 C23 -4.0(6) . . . . ?
C6 C7 C22 C23 -156.7(4) . . . . ?
C8 C7 C22 C21 141.5(4) . . . . ?
C6 C7 C22 C21 -11.1(4) . . . . ?
C40 C21 C22 C23 0.5(6) . . . . ?
C20 C21 C22 C23 146.5(4) . . . . ?
C40 C21 C22 C7 -146.0(4) . . . . ?
C20 C21 C22 C7 0.0(4) . . . . ?
C7 C22 C23 C24 3.2(6) . . . . ?
C21 C22 C23 C24 -138.6(4) . . . . ?
C7 C22 C23 C42 139.9(4) . . . . ?
C21 C22 C23 C42 -1.9(6) . . . . ?
C22 C23 C24 C25 0.4(5) . . . . ?
C42 C23 C24 C25 -141.2(4) . . . . ?
C22 C23 C24 C44 142.1(4) . . . . ?
C42 C23 C24 C44 0.5(4) . . . . ?
C23 C24 C25 C8 -3.1(5) . . . . ?
C44 C24 C25 C8 -140.4(4) . . . . ?
C23 C24 C25 C26 138.7(4) . . . . ?
C44 C24 C25 C26 1.5(5) . . . . ?
C7 C8 C25 C24 2.3(6) . . . . ?
C9 C8 C25 C24 158.9(3) . . . . ?
C7 C8 C25 C26 -143.7(4) . . . . ?
C9 C8 C25 C26 12.9(4) . . . . ?
C11 C10 C26 C27 -2.6(5) . . . . ?
C9 C10 C26 C27 -158.0(3) . . . . ?
C11 C10 C26 C25 142.9(3) . . . . ?
C9 C10 C26 C25 -12.5(4) . . . . ?
C24 C25 C26 C27 0.0(5) . . . . ?
C8 C25 C26 C27 146.1(3) . . . . ?
C24 C25 C26 C10 -146.4(3) . . . . ?
C8 C25 C26 C10 -0.2(4) . . . . ?
C10 C26 C27 C28 3.6(5) . . . . ?
C25 C26 C27 C28 -138.4(4) . . . . ?
C10 C26 C27 C45 140.3(4) . . . . ?
C25 C26 C27 C45 -1.6(5) . . . . ?
C26 C27 C28 C29 -0.4(5) . . . . ?
C45 C27 C28 C29 -141.8(3) . . . . ?
C26 C27 C28 C47 141.3(3) . . . . ?
C45 C27 C28 C47 0.0(4) . . . . ?
C27 C28 C29 C11 -3.8(5) . . . . ?
C47 C28 C29 C11 -140.9(4) . . . . ?
C27 C28 C29 C30 138.9(4) . . . . ?
C47 C28 C29 C30 1.8(5) . . . . ?
C10 C11 C29 C28 4.9(5) . . . . ?
C12 C11 C29 C28 156.2(3) . . . . ?
C10 C11 C29 C30 -141.3(3) . . . . ?
C12 C11 C29 C30 10.1(4) . . . . ?
C14 C13 C30 C31 -2.8(6) . . . . ?
C12 C13 C30 C31 -156.7(4) . . . . ?
C14 C13 C30 C29 142.4(4) . . . . ?
C12 C13 C30 C29 -11.5(4) . . . . ?
C28 C29 C30 C31 -0.5(5) . . . . ?
C11 C29 C30 C31 146.5(4) . . . . ?
C28 C29 C30 C13 -146.2(4) . . . . ?
C11 C29 C30 C13 0.9(4) . . . . ?
C13 C30 C31 C32 3.3(6) . . . . ?
C29 C30 C31 C32 -138.0(4) . . . . ?
C13 C30 C31 C48 140.2(4) . . . . ?
C29 C30 C31 C48 -1.0(5) . . . . ?
C30 C31 C32 C33 -0.1(6) . . . . ?
C48 C31 C32 C33 -141.7(4) . . . . ?
C30 C31 C32 C50 141.6(4) . . . . ?
C48 C31 C32 C50 0.0(4) . . . . ?
C31 C32 C33 C14 -3.7(6) . . . . ?
C50 C32 C33 C14 -140.6(4) . . . . ?
C31 C32 C33 C34 138.3(4) . . . . ?
C50 C32 C33 C34 1.4(6) . . . . ?
C13 C14 C33 C32 4.2(6) . . . . ?
C15 C14 C33 C32 155.0(4) . . . . ?
C13 C14 C33 C34 -141.6(4) . . . . ?
C15 C14 C33 C34 9.2(4) . . . . ?
C17 C16 C34 C35 -3.1(6) . . . . ?
C15 C16 C34 C35 -155.8(3) . . . . ?
C17 C16 C34 C33 141.9(4) . . . . ?
C15 C16 C34 C33 -10.7(4) . . . . ?
C32 C33 C34 C35 0.1(6) . . . . ?
C14 C33 C34 C35 146.6(4) . . . . ?
C32 C33 C34 C16 -145.6(4) . . . . ?
C14 C33 C34 C16 0.9(5) . . . . ?
C16 C34 C35 C36 2.4(6) . . . . ?
C33 C34 C35 C36 -139.1(4) . . . . ?
C16 C34 C35 C51 140.4(4) . . . . ?
C33 C34 C35 C51 -1.2(6) . . . . ?
C34 C35 C36 C37 0.6(6) . . . . ?
C51 C35 C36 C37 -141.7(4) . . . . ?
C34 C35 C36 C53 141.8(4) . . . . ?
C51 C35 C36 C53 -0.6(4) . . . . ?
C35 C36 C37 C17 -3.1(6) . . . . ?
C53 C36 C37 C17 -139.4(4) . . . . ?
C35 C36 C37 C38 138.3(4) . . . . ?
C53 C36 C37 C38 1.9(5) . . . . ?
C16 C17 C37 C36 2.4(6) . . . . ?
C18 C17 C37 C36 156.3(3) . . . . ?
C16 C17 C37 C38 -142.8(4) . . . . ?
C18 C17 C37 C38 11.0(4) . . . . ?
C20 C19 C38 C39 -2.4(6) . . . . ?
C18 C19 C38 C39 -156.2(3) . . . . ?
C20 C19 C38 C37 143.0(4) . . . . ?
C18 C19 C38 C37 -10.8(4) . . . . ?
C36 C37 C38 C39 -0.2(5) . . . . ?
C17 C37 C38 C39 145.8(3) . . . . ?
C36 C37 C38 C19 -146.2(3) . . . . ?
C17 C37 C38 C19 -0.2(4) . . . . ?
C19 C38 C39 C40 3.3(6) . . . . ?
C37 C38 C39 C40 -138.3(4) . . . . ?
C19 C38 C39 C54 140.4(4) . . . . ?
C37 C38 C39 C54 -1.2(5) . . . . ?
C20 C21 C40 C39 -3.1(5) . . . . ?
C22 C21 C40 C39 138.4(4) . . . . ?
C20 C21 C40 C41 -140.4(4) . . . . ?
C22 C21 C40 C41 1.1(6) . . . . ?
C38 C39 C40 C21 -0.5(5) . . . . ?
C54 C39 C40 C21 -142.1(4) . . . . ?
C38 C39 C40 C41 141.6(4) . . . . ?
C54 C39 C40 C41 0.0(4) . . . . ?
C21 C40 C41 C42 -1.2(6) . . . . ?
C39 C40 C41 C42 -142.5(4) . . . . ?
C21 C40 C41 C55 141.2(4) . . . . ?
C39 C40 C41 C55 0.0(4) . . . . ?
C40 C41 C42 C43 138.3(4) . . . . ?
C55 C41 C42 C43 0.2(6) . . . . ?
C40 C41 C42 C23 -0.2(6) . . . . ?
C55 C41 C42 C23 -138.2(4) . . . . ?
C22 C23 C42 C41 1.7(6) . . . . ?
C24 C23 C42 C41 142.3(4) . . . . ?
C22 C23 C42 C43 -141.0(4) . . . . ?
C24 C23 C42 C43 -0.5(4) . . . . ?
C41 C42 C43 C57 -0.4(6) . . . . ?
C23 C42 C43 C57 142.2(4) . . . . ?
C41 C42 C43 C44 -142.4(4) . . . . ?
C23 C42 C43 C44 0.2(4) . . . . ?
C25 C24 C44 C45 -1.3(5) . . . . ?
C23 C24 C44 C45 -142.7(4) . . . . ?
C25 C24 C44 C43 141.1(4) . . . . ?
C23 C24 C44 C43 -0.4(4) . . . . ?
C57 C43 C44 C45 0.0(6) . . . . ?
C42 C43 C44 C45 142.0(4) . . . . ?
C57 C43 C44 C24 -142.0(4) . . . . ?
C42 C43 C44 C24 0.1(4) . . . . ?
C24 C44 C45 C27 -0.4(5) . . . . ?
C43 C44 C45 C27 -138.0(4) . . . . ?
C24 C44 C45 C46 138.0(4) . . . . ?
C43 C44 C45 C46 0.4(6) . . . . ?
C26 C27 C45 C44 1.8(5) . . . . ?
C28 C27 C45 C44 142.7(4) . . . . ?
C26 C27 C45 C46 -140.8(4) . . . . ?
C28 C27 C45 C46 0.1(4) . . . . ?
C44 C45 C46 C58 -0.3(6) . . . . ?
C27 C45 C46 C58 142.6(4) . . . . ?
C44 C45 C46 C47 -143.0(4) . . . . ?
C27 C45 C46 C47 -0.1(4) . . . . ?
C58 C46 C47 C48 0.0(6) . . . . ?
C45 C46 C47 C48 142.6(4) . . . . ?
C58 C46 C47 C28 -142.6(4) . . . . ?
C45 C46 C47 C28 0.1(4) . . . . ?
C29 C28 C47 C48 -1.6(6) . . . . ?
C27 C28 C47 C48 -142.5(4) . . . . ?
C29 C28 C47 C46 141.0(4) . . . . ?
C27 C28 C47 C46 0.0(4) . . . . ?
C46 C47 C48 C31 -138.1(4) . . . . ?
C28 C47 C48 C31 0.0(6) . . . . ?
C46 C47 C48 C49 0.1(6) . . . . ?
C28 C47 C48 C49 138.2(4) . . . . ?
C30 C31 C48 C47 1.3(6) . . . . ?
C32 C31 C48 C47 142.5(4) . . . . ?
C30 C31 C48 C49 -141.5(4) . . . . ?
C32 C31 C48 C49 -0.2(4) . . . . ?
C47 C48 C49 C59 -0.1(6) . . . . ?
C31 C48 C49 C59 142.5(4) . . . . ?
C47 C48 C49 C50 -142.3(4) . . . . ?
C31 C48 C49 C50 0.4(4) . . . . ?
C59 C49 C50 C51 0.4(6) . . . . ?
C48 C49 C50 C51 142.2(4) . . . . ?
C59 C49 C50 C32 -142.2(4) . . . . ?
C48 C49 C50 C32 -0.4(4) . . . . ?
C33 C32 C50 C51 -1.7(6) . . . . ?
C31 C32 C50 C51 -142.5(4) . . . . ?
C33 C32 C50 C49 141.0(4) . . . . ?
C31 C32 C50 C49 0.3(4) . . . . ?
C49 C50 C51 C35 -137.8(4) . . . . ?
C32 C50 C51 C35 0.6(6) . . . . ?
C49 C50 C51 C52 0.1(6) . . . . ?
C32 C50 C51 C52 138.5(4) . . . . ?
C34 C35 C51 C50 0.8(6) . . . . ?
C36 C35 C51 C50 142.8(4) . . . . ?
C34 C35 C51 C52 -141.6(4) . . . . ?
C36 C35 C51 C52 0.4(4) . . . . ?
C50 C51 C52 C60 -0.2(6) . . . . ?
C35 C51 C52 C60 142.3(4) . . . . ?
C50 C51 C52 C53 -142.5(4) . . . . ?
C35 C51 C52 C53 0.0(4) . . . . ?
C60 C52 C53 C54 0.1(6) . . . . ?
C51 C52 C53 C54 142.5(4) . . . . ?
C60 C52 C53 C36 -142.8(4) . . . . ?
C51 C52 C53 C36 -0.3(4) . . . . ?
C37 C36 C53 C54 -2.1(6) . . . . ?
C35 C36 C53 C54 -142.5(4) . . . . ?
C37 C36 C53 C52 141.0(4) . . . . ?
C35 C36 C53 C52 0.6(4) . . . . ?
C52 C53 C54 C39 -137.9(4) . . . . ?
C36 C53 C54 C39 0.7(6) . . . . ?
C52 C53 C54 C55 -0.4(5) . . . . ?
C36 C53 C54 C55 138.2(4) . . . . ?
C38 C39 C54 C53 0.9(5) . . . . ?
C40 C39 C54 C53 142.0(4) . . . . ?
C38 C39 C54 C55 -141.1(4) . . . . ?
C40 C39 C54 C55 0.0(4) . . . . ?
C53 C54 C55 C56 0.2(5) . . . . ?
C39 C54 C55 C56 142.4(4) . . . . ?
C53 C54 C55 C41 -142.3(4) . . . . ?
C39 C54 C55 C41 0.0(4) . . . . ?
C42 C41 C55 C56 0.0(6) . . . . ?
C40 C41 C55 C56 -142.5(4) . . . . ?
C42 C41 C55 C54 142.5(4) . . . . ?
C40 C41 C55 C54 0.0(4) . . . . ?
C54 C55 C56 C57 -137.9(4) . . . . ?
C41 C55 C56 C57 0.0(6) . . . . ?
C54 C55 C56 C60 0.3(6) . . . . ?
C41 C55 C56 C60 138.2(4) . . . . ?
C42 C43 C57 C56 0.4(6) . . . . ?
C44 C43 C57 C56 137.8(4) . . . . ?
C42 C43 C57 C58 -137.8(4) . . . . ?
C44 C43 C57 C58 -0.4(6) . . . . ?
C55 C56 C57 C43 -0.2(6) . . . . ?
C60 C56 C57 C43 -142.6(4) . . . . ?
C55 C56 C57 C58 142.3(4) . . . . ?
C60 C56 C57 C58 0.0(4) . . . . ?
C47 C46 C58 C59 0.1(6) . . . . ?
C45 C46 C58 C59 -137.9(4) . . . . ?
C47 C46 C58 C57 137.9(4) . . . . ?
C45 C46 C58 C57 -0.1(6) . . . . ?
C43 C57 C58 C46 0.5(6) . . . . ?
C56 C57 C58 C46 -142.3(4) . . . . ?
C43 C57 C58 C59 142.7(4) . . . . ?
C56 C57 C58 C59 -0.1(4) . . . . ?
C50 C49 C59 C58 137.5(4) . . . . ?
C48 C49 C59 C58 0.1(6) . . . . ?
C50 C49 C59 C60 -0.7(6) . . . . ?
C48 C49 C59 C60 -138.1(4) . . . . ?
C46 C58 C59 C49 -0.1(6) . . . . ?
C57 C58 C59 C49 -142.5(4) . . . . ?
C46 C58 C59 C60 142.6(4) . . . . ?
C57 C58 C59 C60 0.2(4) . . . . ?
C53 C52 C60 C56 0.3(6) . . . . ?
C51 C52 C60 C56 -137.5(4) . . . . ?
C53 C52 C60 C59 137.7(4) . . . . ?
C51 C52 C60 C59 -0.2(6) . . . . ?
C55 C56 C60 C52 -0.5(6) . . . . ?
C57 C56 C60 C52 141.9(4) . . . . ?
C55 C56 C60 C59 -142.3(4) . . . . ?
C57 C56 C60 C59 0.1(4) . . . . ?
C49 C59 C60 C52 0.6(6) . . . . ?
C58 C59 C60 C52 -142.2(4) . . . . ?
C49 C59 C60 C56 142.6(4) . . . . ?
C58 C59 C60 C56 -0.2(4) . . . . ?
C10 C9 C1A C6A -30.4(5) . . . . ?
C8 C9 C1A C6A -140.4(4) . . . . ?
C1 C9 C1A C6A 96.0(4) . . . . ?
C10 C9 C1A C2A 148.8(4) . . . . ?
C8 C9 C1A C2A 38.8(5) . . . . ?
C1 C9 C1A C2A -84.8(4) . . . . ?
C6A C1A C2A C3A 0.0(6) . . . . ?
C9 C1A C2A C3A -179.2(4) . . . . ?
C1A C2A C3A C4A -0.1(6) . . . . ?
C2A C3A C4A C5A 0.4(6) . . . . ?
C2A C3A C4A C7A -180.0(4) . . . . ?
C3A C4A C5A C6A -0.6(6) . . . . ?
C7A C4A C5A C6A 179.7(4) . . . . ?
C2A C1A C6A C5A -0.3(6) . . . . ?
C9 C1A C6A C5A 178.9(4) . . . . ?
C4A C5A C6A C1A 0.6(6) . . . . ?
C2 C12 C1B C2B -146.7(4) . . . . ?
C11 C12 C1B C2B -20.0(5) . . . . ?
C13 C12 C1B C2B 92.3(4) . . . . ?
C2 C12 C1B C6B 38.9(5) . . . . ?
C11 C12 C1B C6B 165.6(4) . . . . ?
C13 C12 C1B C6B -82.2(4) . . . . ?
C6B C1B C2B C3B -1.4(6) . . . . ?
C12 C1B C2B C3B -175.9(4) . . . . ?
C1B C2B C3B C4B 0.2(7) . . . . ?
C2B C3B C4B C5B 1.2(7) . . . . ?
C2B C3B C4B C7B -178.8(4) . . . . ?
C3B C4B C5B C6B -1.4(7) . . . . ?
C7B C4B C5B C6B 178.5(4) . . . . ?
C4B C5B C6B C1B 0.3(6) . . . . ?
C2B C1B C6B C5B 1.1(6) . . . . ?
C12 C1B C6B C5B 175.7(4) . . . . ?
C3 C15 C1C C6C 33.1(5) . . . . ?
C14 C15 C1C C6C 155.8(4) . . . . ?
C16 C15 C1C C6C -89.3(4) . . . . ?
C3 C15 C1C C2C -145.2(4) . . . . ?
C14 C15 C1C C2C -22.5(5) . . . . ?
C16 C15 C1C C2C 92.4(5) . . . . ?
C6C C1C C2C C3C -1.6(7) . . . . ?
C15 C1C C2C C3C 176.8(4) . . . . ?
C1C C2C C3C C4C 0.2(7) . . . . ?
C2C C3C C4C C5C 1.5(7) . . . . ?
C2C C3C C4C C7C -177.0(4) . . . . ?
C3C C4C C5C C6C -1.8(6) . . . . ?
C7C C4C C5C C6C 176.7(4) . . . . ?
C4C C5C C6C C1C 0.4(6) . . . . ?
C2C C1C C6C C5C 1.3(6) . . . . ?
C15 C1C C6C C5C -177.1(4) . . . . ?
C4 C18 C1D C6D 61.3(5) . . . . ?
C17 C18 C1D C6D -171.1(4) . . . . ?
C19 C18 C1D C6D -60.5(5) . . . . ?
C4 C18 C1D C2D -127.9(4) . . . . ?
C17 C18 C1D C2D -0.3(5) . . . . ?
C19 C18 C1D C2D 110.3(4) . . . . ?
C6D C1D C2D C3D 3.3(7) . . . . ?
C18 C1D C2D C3D -167.8(4) . . . . ?
C1D C2D C3D C4D -0.3(8) . . . . ?
C2D C3D C4D C5D -3.1(8) . . . . ?
C2D C3D C4D C7D 175.9(5) . . . . ?
C3D C4D C5D C6D 3.5(8) . . . . ?
C7D C4D C5D C6D -175.6(5) . . . . ?
C2D C1D C6D C5D -3.0(7) . . . . ?
C18 C1D C6D C5D 168.1(4) . . . . ?
C4D C5D C6D C1D -0.5(7) . . . . ?
C5 C6 C1E C2E -161.0(4) . . . . ?
C7 C6 C1E C2E 74.8(5) . . . . ?
C20 C6 C1E C2E -36.5(5) . . . . ?
C5 C6 C1E C6E 17.6(5) . . . . ?
C7 C6 C1E C6E -106.6(4) . . . . ?
C20 C6 C1E C6E 142.0(4) . . . . ?
C6E C1E C2E C3E 1.4(7) . . . . ?
C6 C1E C2E C3E -180.0(4) . . . . ?
C1E C2E C3E C4E -0.1(7) . . . . ?
C2E C3E C4E C5E -1.4(7) . . . . ?
C2E C3E C4E C7E -179.4(4) . . . . ?
C3E C4E C5E C6E 1.5(7) . . . . ?
C7E C4E C5E C6E 179.5(4) . . . . ?
C4E C5E C6E C1E -0.2(7) . . . . ?
C2E C1E C6E C5E -1.3(6) . . . . ?
C6 C1E C6E C5E -179.9(4) . . . . ?
